data_1543201
loop_
_publ_author_name
'Yang, Xiaoping'
'Wang, Shiqing'
'Schipper, Desmond'
'Zhang, Lijie'
'Li, Zongping'
'Huang, Shaoming'
'Yuan, Daqiang'
'Chen, Zhongning'
'Gnanam, Annie J.'
'Hall, Justin W.'
'King, Tyler L.'
'Que, Emily'
'Dieye, Yakhya'
'Vadivelu, Jamuna'
'Brown, Katherine A.'
'Jones, Richard A.'

_publ_section_title
;
 Self-assembly of high-nuclearity lanthanide-based nanoclusters for
 potential bioimaging applications.
;
_journal_issue 21
_journal_name_full Nanoscale
_journal_page_first 11123
_journal_page_last 11129
_journal_paper_doi 10.1039/c6nr00642f
_journal_volume 8
_journal_year 2016
_chemical_formula_moiety 'C376 H490 Cd24 Cl4 N24 Nd8 O136'
_chemical_formula_sum 'C376 H490 Cd24 Cl4 N24 Nd8 O136'
_chemical_formula_weight 11515.24
_chemical_name_systematic
; 
 ? 
;
_space_group_IT_number 70
_symmetry_cell_setting orthorhombic
_symmetry_space_group_name_Hall '-F 2uv 2vw'
_symmetry_space_group_name_H-M 'F d d d :2'
_atom_sites_solution_hydrogens geom
_atom_sites_solution_primary direct
_atom_sites_solution_secondary difmap
_audit_creation_method SHELXL-97
_cell_angle_alpha 90.00
_cell_angle_beta 90.00
_cell_angle_gamma 90.00
_cell_formula_units_Z 16
_cell_length_a 54.405(11)
_cell_length_b 61.195(12)
_cell_length_c 91.022(18)
_cell_measurement_reflns_used 15760
_cell_measurement_temperature 223(2)
_cell_measurement_theta_max 25.0569
_cell_measurement_theta_min 1.0850
_cell_volume 303041(10)
_computing_cell_refinement 'Collect software, Nonius B.V. 1998'
_computing_data_collection 'Collect software, Nonius B.V. 1998'
_computing_data_reduction
;
DENZO and Scalepack (Otwinoski and Minor, 1997)
;
_computing_molecular_graphics 'XP SHELXTL/PC, Siemens Analytical'
_computing_structure_refinement 'XL SHELXTL/PC, Siemens Analytical'
_computing_structure_solution
;

SIR97 - Altomare A., Burla M.C., Camalli M., Cascarano G.L., Giacovazzo C., 
Guagliardi A., Moliterni A.G.G., Polidori G.,Spagna R.
;
_diffrn_ambient_temperature 223(1)
_diffrn_detector_area_resol_mean 13.6612
_diffrn_measured_fraction_theta_full 0.965
_diffrn_measured_fraction_theta_max 0.965
_diffrn_measurement_device_type 'Mercury2 (2x2 bin mode)'
_diffrn_measurement_method dtprofit.ref
_diffrn_radiation_monochromator 'Graphite Monochromator'
_diffrn_radiation_source 'Sealed tube'
_diffrn_radiation_type MoK\a
_diffrn_radiation_wavelength 0.710747
_diffrn_reflns_av_R_equivalents 0.0000
_diffrn_reflns_av_sigmaI/netI 0.1566
_diffrn_reflns_limit_h_max 63
_diffrn_reflns_limit_h_min 0
_diffrn_reflns_limit_k_max 71
_diffrn_reflns_limit_k_min 0
_diffrn_reflns_limit_l_max 106
_diffrn_reflns_limit_l_min 0
_diffrn_reflns_number 63253
_diffrn_reflns_theta_full 24.84
_diffrn_reflns_theta_max 24.84
_diffrn_reflns_theta_min 2.95
_exptl_absorpt_coefficient_mu 1.257
_exptl_absorpt_correction_T_max 1.000000
_exptl_absorpt_correction_T_min 0.671700
_exptl_absorpt_correction_type multi-scan
_exptl_absorpt_process_details 'DENZO and Scalepack (Otwinoski and Minor, 1997)'
_exptl_crystal_colour Yellow
_exptl_crystal_density_diffrn 1.010
_exptl_crystal_density_method 'not measured'
_exptl_crystal_description Block
_exptl_crystal_F_000 91232
_exptl_crystal_size_max 0.20
_exptl_crystal_size_mid 0.18
_exptl_crystal_size_min 0.15
_refine_diff_density_max 4.327
_refine_diff_density_min -2.371
_refine_diff_density_rms 0.191
_refine_ls_extinction_method none
_refine_ls_goodness_of_fit_ref 0.935
_refine_ls_hydrogen_treatment constr
_refine_ls_matrix_type full
_refine_ls_number_parameters 2575
_refine_ls_number_reflns 63253
_refine_ls_number_restraints 1731
_refine_ls_restrained_S_all 0.940
_refine_ls_R_factor_all 0.1798
_refine_ls_R_factor_gt 0.1034
_refine_ls_shift/su_max 0.008
_refine_ls_shift/su_mean 0.000
_refine_ls_structure_factor_coef Fsqd
_refine_ls_weighting_details 'calc w=1/[\s^2^(Fo^2^)+(0.1912P)^2^+0.0000P] where P=(Fo^2^+2Fc^2^)/3'
_refine_ls_weighting_scheme calc
_refine_ls_wR_factor_gt 0.2692
_refine_ls_wR_factor_ref 0.3134
_reflns_number_gt 36258
_reflns_number_total 63253
_reflns_threshold_expression >2sigma(I)
_cod_data_source_file c6nr00642f2.cif
_cod_data_source_block complex-1
_cod_depositor_comments
;
The following automatic conversions were performed:

'_symmetry_cell_setting' value 'Orthorhombic' changed to
'orthorhombic' according to
/usr/data/users/saulius/crontab/automatic-downloads/rss-feeds/RSC/lib/dictionaries/cif_core.dic
dictionary named 'cif_core.dic' version 2.4.2 from 2011-04-26.

'_exptl_absorpt_correction_type' value 'Multi-scan' changed to
'multi-scan' according to
/usr/data/users/saulius/crontab/automatic-downloads/rss-feeds/RSC/lib/dictionaries/cif_core.dic
dictionary named 'cif_core.dic' version 2.4.2 from 2011-04-26.

Automatic conversion script
Id: cif_fix_values 4268 2015-11-12 08:31:59Z antanas 

 Adding full bibliography for 1543199--1543203.cif.
;
_cod_original_cell_volume 303043(99)
_cod_original_sg_symbol_Hall -F2uv2vw
_cod_original_sg_symbol_H-M Fddd
_cod_database_code 1543201

loop_
_symmetry_equiv_pos_as_xyz
'x, y, z'
'-x+3/4, -y+3/4, z'
'-x+3/4, y, -z+3/4'
'x, -y+3/4, -z+3/4'
'x, y+1/2, z+1/2'
'-x+3/4, -y+5/4, z+1/2'
'-x+3/4, y+1/2, -z+5/4'
'x, -y+5/4, -z+5/4'
'x+1/2, y, z+1/2'
'-x+5/4, -y+3/4, z+1/2'
'-x+5/4, y, -z+5/4'
'x+1/2, -y+3/4, -z+5/4'
'x+1/2, y+1/2, z'
'-x+5/4, -y+5/4, z'
'-x+5/4, y+1/2, -z+3/4'
'x+1/2, -y+5/4, -z+3/4'
'-x, -y, -z'
'x-3/4, y-3/4, -z'
'x-3/4, -y, z-3/4'
'-x, y-3/4, z-3/4'
'-x, -y+1/2, -z+1/2'
'x-3/4, y-1/4, -z+1/2'
'x-3/4, -y+1/2, z-1/4'
'-x, y-1/4, z-1/4'
'-x+1/2, -y, -z+1/2'
'x-1/4, y-3/4, -z+1/2'
'x-1/4, -y, z-1/4'
'-x+1/2, y-3/4, z-1/4'
'-x+1/2, -y+1/2, -z'
'x-1/4, y-1/4, -z'
'x-1/4, -y+1/2, z-3/4'
'-x+1/2, y-1/4, z-3/4'

loop_
_atom_site_label
_atom_site_type_symbol
_atom_site_fract_x
_atom_site_fract_y
_atom_site_fract_z
_atom_site_U_iso_or_equiv
_atom_site_adp_type
_atom_site_occupancy
_atom_site_symmetry_multiplicity
_atom_site_calc_flag
_atom_site_refinement_flags
Nd1 Nd 0.751291(11) 0.099141(11) 0.945870(7) 0.04316(19) Uani 1 1 d U
Nd2 Nd 0.656646(12) 0.239442(12) 0.945081(8) 0.0533(2) Uani 1 1 d U
Nd3 Nd 0.745345(11) 0.176647(12) 0.803692(8) 0.0502(2) Uani 1 1 d U
Nd4 Nd 0.572325(11) 0.229031(11) 0.800932(7) 0.04401(19) Uani 1 1 d U
Cd1 Cd 0.69042(2) 0.00329(2) 0.979427(13) 0.0877(4) Uani 1 1 d U
Cd2 Cd 0.705195(18) 0.051992(19) 0.943146(12) 0.0689(3) Uani 1 1 d U
Cd3 Cd 0.776987(18) 0.153838(19) 0.949775(12) 0.0666(3) Uani 1 1 d U
Cd4 Cd 0.76123(2) 0.18567(2) 0.981663(12) 0.0750(3) Uani 1 1 d U
Cd5 Cd 0.709576(19) 0.198958(19) 0.944484(12) 0.0702(3) Uani 1 1 d U
Cd6 Cd 0.59356(2) 0.25955(2) 0.947154(12) 0.0749(3) Uani 1 1 d U
Cd7 Cd 0.720325(19) 0.070754(19) 0.803643(12) 0.0721(3) Uani 1 1 d U
Cd8 Cd 0.77247(2) 0.09353(2) 0.768647(13) 0.0827(4) Uani 1 1 d U
Cd9 Cd 0.779271(18) 0.12564(2) 0.801143(12) 0.0695(3) Uani 1 1 d U
Cd10 Cd 0.690225(18) 0.214581(19) 0.804586(12) 0.0707(3) Uani 1 1 d U
Cd11 Cd 0.666777(18) 0.258389(19) 0.767966(12) 0.0691(3) Uani 1 1 d U
Cd12 Cd 0.626996(19) 0.263442(19) 0.798934(12) 0.0689(3) Uani 1 1 d U
Cl1 Cl 0.67690(10) -0.02136(10) 0.99904(6) 0.1334(19) Uani 1 1 d U
Cl2 Cl 0.79499(15) 0.10856(12) 0.74753(7) 0.181(3) Uani 1 1 d U
N1 N 0.7288(2) 0.02312(18) 0.93551(12) 0.065(3) Uani 1 1 d U
N2 N 0.7083(2) -0.0040(2) 0.81308(12) 0.070(3) Uani 1 1 d U
N3 N 0.7847(2) 0.0782(2) 0.93305(13) 0.077(3) Uani 1 1 d U
N4 N 0.7580(2) 0.0559(2) 0.81077(13) 0.075(3) Uani 1 1 d U
N5 N 0.8068(2) 0.1664(2) 0.93404(13) 0.077(4) Uani 1 1 d U
N6 N 0.8062(2) 0.11596(18) 0.81945(12) 0.065(3) Uani 1 1 d U
N7 N 0.7440(2) 0.2189(2) 0.93703(13) 0.074(3) Uani 1 1 d U
N8 N 0.7723(2) 0.2009(2) 0.81844(15) 0.086(4) Uani 1 1 d U
N9 N 0.6790(3) 0.2690(2) 0.93109(15) 0.093(4) Uani 1 1 d U
N10 N 0.7042(2) 0.2476(2) 0.81289(15) 0.089(4) Uani 1 1 d U
N11 N 0.5775(2) 0.2821(2) 0.92976(13) 0.078(4) Uani 1 1 d U
N12 N 0.6333(2) 0.2919(2) 0.81452(15) 0.088(4) Uani 1 1 d U
O1 O 0.77259(17) 0.08186(16) 0.96764(10) 0.075(3) Uani 1 1 d U
O2 O 0.74377(14) 0.06380(14) 0.94941(9) 0.058(2) Uani 1 1 d U
O3 O 0.66570(18) -0.01478(16) 0.79870(11) 0.078(3) Uani 1 1 d U
O4 O 0.64070(17) -0.04255(16) 0.78195(11) 0.079(3) Uani 1 1 d U
O5 O 0.81385(18) 0.14376(18) 0.96565(11) 0.087(3) Uani 1 1 d U
O6 O 0.78682(17) 0.11851(14) 0.94837(9) 0.064(2) Uani 1 1 d U
O7 O 0.71575(18) 0.03471(17) 0.79691(11) 0.082(3) Uani 1 1 d U
O8 O 0.70037(18) 0.00666(18) 0.77784(11) 0.087(3) Uani 1 1 d U
O9 O 0.7796(2) 0.22171(19) 0.97689(13) 0.104(4) Uani 1 1 d U
O10 O 0.78279(16) 0.18666(15) 0.96006(10) 0.071(3) Uani 1 1 d U
O11 O 0.79163(18) 0.09449(17) 0.79087(11) 0.080(3) Uani 1 1 d U
O12 O 0.79952(18) 0.06293(17) 0.77230(11) 0.087(3) Uani 1 1 d U
O13 O 0.6752(2) 0.26327(17) 0.96535(11) 0.094(3) Uani 1 1 d U
O14 O 0.69716(18) 0.23348(16) 0.94951(11) 0.081(3) Uani 1 1 d U
O15 O 0.78384(18) 0.16266(17) 0.80345(11) 0.086(3) Uani 1 1 d U
O16 O 0.81651(19) 0.14076(19) 0.78796(12) 0.092(3) Uani 1 1 d U
O17 O 0.6025(2) 0.2949(2) 0.96026(13) 0.108(4) Uani 1 1 d U
O18 O 0.63434(18) 0.27065(15) 0.94601(11) 0.080(3) Uani 1 1 d U
O19 O 0.73186(18) 0.21090(17) 0.80015(11) 0.086(3) Uani 1 1 d U
O20 O 0.76772(19) 0.19826(18) 0.78448(12) 0.090(3) Uani 1 1 d U
O21 O 0.5200(2) 0.26372(17) 0.97611(12) 0.089(3) Uani 1 1 d U
O22 O 0.55688(19) 0.26338(17) 0.95751(11) 0.085(3) Uani 1 1 d U
O23 O 0.66276(17) 0.27596(17) 0.78986(11) 0.076(3) Uani 1 1 d U
O24 O 0.70326(15) 0.28128(16) 0.77481(11) 0.071(3) Uani 1 1 d U
O25 O 0.7034(3) 0.0341(2) 0.99158(15) 0.126(4) Uani 1 1 d U
O26 O 0.70406(18) 0.03645(16) 0.96775(11) 0.078(3) Uani 1 1 d U
O27 O 0.67898(17) 0.07607(16) 0.95238(10) 0.069(3) Uani 1 1 d U
O28 O 0.70866(18) 0.09985(14) 0.94852(10) 0.069(3) Uani 1 1 d U
O29 O 0.70576(18) 0.06980(17) 0.92070(10) 0.077(3) Uani 1 1 d U
O30 O 0.73653(18) 0.09312(16) 0.92327(11) 0.078(3) Uani 1 1 d U
O31 O 0.74165(18) 0.11810(17) 0.96734(10) 0.079(3) Uani 1 1 d U
O32 O 0.75506(16) 0.15255(16) 0.97086(10) 0.069(3) Uani 1 1 d U
O33 O 0.74662(15) 0.13462(15) 0.93735(9) 0.065(2) Uani 1 1 d U
O34 O 0.73546(16) 0.16872(15) 0.93982(10) 0.066(2) Uani 1 1 d U
O35 O 0.7662(3) 0.1613(3) 1.00344(16) 0.157(6) Uani 1 1 d U
O36 O 0.7951(2) 0.1856(2) 0.99821(14) 0.109(4) Uani 1 1 d U
O37 O 0.72810(19) 0.20260(18) 0.99393(11) 0.089(3) Uani 1 1 d U
O38 O 0.72410(17) 0.19961(16) 0.96938(11) 0.077(3) Uani 1 1 d U
O39 O 0.68266(18) 0.17379(17) 0.95368(11) 0.085(3) Uani 1 1 d U
O40 O 0.65912(19) 0.20222(19) 0.94947(11) 0.089(3) Uani 1 1 d U
O41 O 0.69199(18) 0.19792(16) 0.92157(11) 0.079(3) Uani 1 1 d U
O42 O 0.66318(18) 0.22465(17) 0.92272(11) 0.082(3) Uani 1 1 d U
O43 O 0.67132(16) 0.02862(16) 0.93784(10) 0.074(3) Uani 1 1 d U
O44 O 0.61653(18) 0.23147(16) 0.93739(11) 0.079(3) Uani 1 1 d U
O45 O 0.6372(2) 0.23340(18) 0.96665(11) 0.092(3) Uani 1 1 d U
O46 O 0.5978(2) 0.24158(18) 0.96881(12) 0.091(3) Uani 1 1 d U
O47 O 0.68226(16) 0.03473(16) 0.82356(10) 0.069(3) Uani 1 1 d U
O48 O 0.70193(17) 0.06737(17) 0.82645(10) 0.077(3) Uani 1 1 d U
O49 O 0.7434(2) 0.0756(2) 0.75499(14) 0.114(4) Uani 1 1 d U
O50 O 0.7370(2) 0.07549(18) 0.77927(13) 0.097(3) Uani 1 1 d U
O51 O 0.6882(2) 0.08893(18) 0.79451(12) 0.096(3) Uani 1 1 d U
O52 O 0.66939(17) 0.05743(18) 0.79819(10) 0.078(3) Uani 1 1 d U
O53 O 0.73951(16) 0.10411(17) 0.80941(11) 0.076(3) Uani 1 1 d U
O54 O 0.74321(16) 0.13958(17) 0.81085(10) 0.078(3) Uani 1 1 d U
O55 O 0.76102(18) 0.12589(17) 0.77878(11) 0.079(3) Uani 1 1 d U
O56 O 0.74364(17) 0.15945(18) 0.78083(11) 0.077(3) Uani 1 1 d U
O57 O 0.70447(18) 0.17105(17) 0.79923(11) 0.083(3) Uani 1 1 d U
O58 O 0.66875(17) 0.18687(17) 0.79377(11) 0.080(3) Uani 1 1 d U
O59 O 0.72774(19) 0.17758(17) 0.82553(11) 0.084(3) Uani 1 1 d U
O60 O 0.69233(18) 0.19759(18) 0.82754(11) 0.085(3) Uani 1 1 d U
O61 O 0.68917(17) 0.22858(17) 0.77929(11) 0.079(3) Uani 1 1 d U
O62 O 0.69044(17) 0.23337(15) 0.75568(11) 0.074(3) Uani 1 1 d U
O63 O 0.65152(16) 0.23074(14) 0.80952(10) 0.064(2) Uani 1 1 d U
O64 O 0.61172(15) 0.23316(15) 0.81086(10) 0.066(2) Uani 1 1 d U
O65 O 0.6389(2) 0.26170(18) 0.74632(11) 0.089(3) Uani 1 1 d U
O66 O 0.66696(19) 0.28659(18) 0.75126(11) 0.085(3) Uani 1 1 d U
O67 O 0.63130(17) 0.24316(17) 0.77812(10) 0.076(3) Uani 1 1 d U
O68 O 0.59692(18) 0.22433(17) 0.78030(10) 0.078(3) Uani 1 1 d U
C1 C 0.7840(3) 0.0915(2) 0.98043(15) 0.079(4) Uani 1 1 d U
H1A H 0.8013 0.0884 0.9804 0.118 Uiso 1 1 calc R
H1B H 0.7767 0.0856 0.9892 0.118 Uiso 1 1 calc R
H1C H 0.7816 0.1071 0.9803 0.118 Uiso 1 1 calc R
C2 C 0.7752(2) 0.0592(2) 0.96678(15) 0.065(4) Uani 1 1 d U
C3 C 0.7919(2) 0.0462(2) 0.97496(15) 0.065(4) Uani 1 1 d U
H3A H 0.8019 0.0523 0.9822 0.078 Uiso 1 1 calc R
C4 C 0.7928(3) 0.0242(2) 0.97192(15) 0.072(4) Uani 1 1 d U
H4A H 0.8041 0.0157 0.9769 0.086 Uiso 1 1 calc R
C5 C 0.7777(3) 0.0143(3) 0.96183(17) 0.082(5) Uani 1 1 d U
H5A H 0.7785 -0.0007 0.9604 0.098 Uiso 1 1 calc R
C6 C 0.7608(3) 0.0272(3) 0.95365(16) 0.070(4) Uani 1 1 d U
C7 C 0.7581(3) 0.0490(3) 0.95671(17) 0.082(5) Uani 1 1 d U
C8 C 0.7474(3) 0.0157(2) 0.94254(15) 0.063(4) Uani 1 1 d U
H8A H 0.7526 0.0016 0.9403 0.075 Uiso 1 1 calc R
C9 C 0.7191(3) 0.0087(2) 0.92305(14) 0.069(4) Uani 1 1 d U
H9A H 0.7252 -0.0061 0.9242 0.083 Uiso 1 1 calc R
H9B H 0.7013 0.0082 0.9233 0.083 Uiso 1 1 calc R
C10 C 0.7277(3) 0.0181(2) 0.90863(16) 0.080(4) Uani 1 1 d U
H10A H 0.7455 0.0191 0.9086 0.096 Uiso 1 1 calc R
H10B H 0.7211 0.0328 0.9075 0.096 Uiso 1 1 calc R
C11 C 0.7192(3) 0.0038(2) 0.89564(14) 0.070(4) Uani 1 1 d U
H11A H 0.7014 0.0031 0.8956 0.084 Uiso 1 1 calc R
H11B H 0.7254 -0.0109 0.8971 0.084 Uiso 1 1 calc R
C12 C 0.7280(3) 0.0122(2) 0.88044(15) 0.078(4) Uani 1 1 d U
H12A H 0.7233 0.0274 0.8794 0.094 Uiso 1 1 calc R
H12B H 0.7458 0.0114 0.8800 0.094 Uiso 1 1 calc R
C13 C 0.7170(3) -0.0010(3) 0.86780(17) 0.092(5) Uani 1 1 d U
H13A H 0.6993 0.0005 0.8677 0.110 Uiso 1 1 calc R
H13B H 0.7210 -0.0163 0.8689 0.110 Uiso 1 1 calc R
C14 C 0.7283(3) 0.0082(2) 0.85265(13) 0.070(4) Uani 1 1 d U
H14A H 0.7266 0.0239 0.8523 0.084 Uiso 1 1 calc R
H14B H 0.7456 0.0046 0.8521 0.084 Uiso 1 1 calc R
C15 C 0.7139(3) -0.0028(2) 0.83912(15) 0.075(4) Uani 1 1 d U
H15A H 0.7149 -0.0186 0.8399 0.090 Uiso 1 1 calc R
H15B H 0.6967 0.0014 0.8395 0.090 Uiso 1 1 calc R
C16 C 0.7244(2) 0.0042(2) 0.82483(13) 0.054(3) Uani 1 1 d U
H16A H 0.7254 0.0200 0.8244 0.065 Uiso 1 1 calc R
H16B H 0.7409 -0.0017 0.8237 0.065 Uiso 1 1 calc R
C17 C 0.7149(3) -0.0231(3) 0.80798(16) 0.076(4) Uani 1 1 d U
H17A H 0.7296 -0.0288 0.8116 0.092 Uiso 1 1 calc R
C18 C 0.7020(3) -0.0364(3) 0.79735(17) 0.080(4) Uani 1 1 d U
C19 C 0.7147(4) -0.0552(3) 0.7919(2) 0.113(6) Uani 1 1 d U
H19A H 0.7312 -0.0572 0.7941 0.135 Uiso 1 1 calc R
C20 C 0.7019(3) -0.0710(3) 0.7828(2) 0.122(7) Uani 1 1 d DU
H20A H 0.7093 -0.0841 0.7801 0.147 Uiso 1 1 calc R
C21 C 0.6769(3) -0.0656(3) 0.77825(19) 0.099(5) Uani 1 1 d DU
H21A H 0.6688 -0.0740 0.7713 0.119 Uiso 1 1 calc R
C22 C 0.6651(3) -0.0471(3) 0.78463(17) 0.080(4) Uani 1 1 d U
C23 C 0.6779(2) -0.0315(2) 0.79428(15) 0.058(3) Uani 1 1 d U
C24 C 0.6266(3) -0.0578(3) 0.77326(18) 0.098(5) Uani 1 1 d U
H24A H 0.6099 -0.0528 0.7725 0.147 Uiso 1 1 calc R
H24B H 0.6268 -0.0719 0.7779 0.147 Uiso 1 1 calc R
H24C H 0.6336 -0.0589 0.7636 0.147 Uiso 1 1 calc R
C25 C 0.8289(3) 0.1584(2) 0.97407(17) 0.086(5) Uani 1 1 d U
H25A H 0.8379 0.1502 0.9813 0.129 Uiso 1 1 calc R
H25B H 0.8187 0.1690 0.9789 0.129 Uiso 1 1 calc R
H25C H 0.8403 0.1657 0.9677 0.129 Uiso 1 1 calc R
C26 C 0.8249(3) 0.1243(2) 0.96147(17) 0.075(4) Uani 1 1 d U
C27 C 0.8475(2) 0.1164(2) 0.96591(15) 0.067(4) Uani 1 1 d U
H27A H 0.8571 0.1252 0.9719 0.080 Uiso 1 1 calc R
C28 C 0.8566(3) 0.0963(3) 0.96211(17) 0.077(4) Uani 1 1 d U
H28A H 0.8715 0.0910 0.9657 0.092 Uiso 1 1 calc R
C29 C 0.8427(3) 0.0848(3) 0.95286(16) 0.078(4) Uani 1 1 d U
H29A H 0.8489 0.0715 0.9494 0.094 Uiso 1 1 calc R
C30 C 0.8190(3) 0.0913(2) 0.94785(14) 0.062(4) Uani 1 1 d U
C31 C 0.8096(2) 0.1108(2) 0.95209(15) 0.065(4) Uani 1 1 d U
C32 C 0.8083(2) 0.0766(2) 0.93732(15) 0.065(4) Uani 1 1 d U
H32A H 0.8180 0.0655 0.9333 0.078 Uiso 1 1 calc R
C33 C 0.7782(3) 0.0629(2) 0.92121(14) 0.066(4) Uani 1 1 d U
H33A H 0.7609 0.0593 0.9218 0.079 Uiso 1 1 calc R
H33B H 0.7875 0.0495 0.9223 0.079 Uiso 1 1 calc R
C34 C 0.7837(3) 0.0730(2) 0.90660(13) 0.071(4) Uani 1 1 d DU
H34A H 0.8013 0.0755 0.9058 0.085 Uiso 1 1 calc R
H34B H 0.7756 0.0871 0.9060 0.085 Uiso 1 1 calc R
C35 C 0.7752(3) 0.0583(2) 0.89325(14) 0.075(4) Uani 1 1 d DU
H35A H 0.7836 0.0444 0.8937 0.090 Uiso 1 1 calc R
H35B H 0.7577 0.0556 0.8941 0.090 Uiso 1 1 calc R
C36 C 0.7806(3) 0.0693(3) 0.87823(16) 0.084(5) Uani 1 1 d U
H36A H 0.7741 0.0840 0.8783 0.101 Uiso 1 1 calc R
H36B H 0.7982 0.0702 0.8769 0.101 Uiso 1 1 calc R
C37 C 0.7697(3) 0.0572(3) 0.86573(16) 0.087(5) Uani 1 1 d U
H37A H 0.7520 0.0566 0.8669 0.104 Uiso 1 1 calc R
H37B H 0.7758 0.0423 0.8658 0.104 Uiso 1 1 calc R
C38 C 0.7758(3) 0.0680(2) 0.85051(15) 0.073(4) Uani 1 1 d U
H38A H 0.7710 0.0832 0.8508 0.087 Uiso 1 1 calc R
H38B H 0.7935 0.0674 0.8489 0.087 Uiso 1 1 calc R
C39 C 0.7629(2) 0.0568(2) 0.83769(14) 0.065(4) Uani 1 1 d U
H39A H 0.7663 0.0412 0.8380 0.078 Uiso 1 1 calc R
H39B H 0.7453 0.0587 0.8387 0.078 Uiso 1 1 calc R
C40 C 0.7711(2) 0.0659(2) 0.82302(14) 0.064(4) Uani 1 1 d U
H40A H 0.7684 0.0815 0.8229 0.077 Uiso 1 1 calc R
H40B H 0.7886 0.0633 0.8218 0.077 Uiso 1 1 calc R
C41 C 0.7684(3) 0.0390(3) 0.80414(17) 0.083(5) Uani 1 1 d U
H41A H 0.7836 0.0344 0.8076 0.099 Uiso 1 1 calc R
C42 C 0.7579(2) 0.0272(2) 0.79192(16) 0.066(4) Uani 1 1 d U
C43 C 0.7757(3) 0.0148(3) 0.78372(16) 0.082(5) Uani 1 1 d U
H43B H 0.7924 0.0168 0.7856 0.099 Uiso 1 1 calc R
C44 C 0.7681(3) -0.0004(3) 0.77283(18) 0.100(5) Uani 1 1 d U
H44A H 0.7799 -0.0077 0.7672 0.120 Uiso 1 1 calc R
C45 C 0.7425(3) -0.0047(3) 0.77038(17) 0.089(5) Uani 1 1 d U
H45A H 0.7371 -0.0154 0.7638 0.107 Uiso 1 1 calc R
C46 C 0.7254(3) 0.0090(3) 0.77888(17) 0.081(4) Uani 1 1 d U
C47 C 0.7325(3) 0.0249(2) 0.78944(17) 0.071(4) Uani 1 1 d U
C48 C 0.6910(3) -0.0040(3) 0.76547(16) 0.085(5) Uani 1 1 d U
H48A H 0.6734 -0.0045 0.7661 0.128 Uiso 1 1 calc R
H48B H 0.6974 -0.0186 0.7651 0.128 Uiso 1 1 calc R
H48C H 0.6958 0.0038 0.7568 0.128 Uiso 1 1 calc R
C49 C 0.7820(3) 0.2376(3) 0.98851(16) 0.090(5) Uani 1 1 d U
H49A H 0.7837 0.2519 0.9843 0.135 Uiso 1 1 calc R
H49B H 0.7962 0.2343 0.9943 0.135 Uiso 1 1 calc R
H49C H 0.7676 0.2372 0.9946 0.135 Uiso 1 1 calc R
C50 C 0.7981(3) 0.2219(3) 0.96595(18) 0.079(4) Uani 1 1 d U
C51 C 0.8135(3) 0.2393(3) 0.96335(17) 0.087(5) Uani 1 1 d U
H51A H 0.8121 0.2520 0.9688 0.105 Uiso 1 1 calc R
C52 C 0.8318(3) 0.2376(3) 0.9522(2) 0.100(5) Uani 1 1 d U
H52A H 0.8426 0.2489 0.9499 0.120 Uiso 1 1 calc R
C53 C 0.8323(4) 0.2165(4) 0.9444(2) 0.132(7) Uani 1 1 d U
H53A H 0.8453 0.2130 0.9382 0.158 Uiso 1 1 calc R
C54 C 0.8144(3) 0.2027(2) 0.94626(14) 0.059(4) Uani 1 1 d DU
C55 C 0.7989(2) 0.2026(2) 0.95786(15) 0.060(4) Uani 1 1 d U
C56 C 0.8179(3) 0.1848(2) 0.93580(17) 0.087(5) Uani 1 1 d DU
H56A H 0.8306 0.1871 0.9291 0.105 Uiso 1 1 calc R
C57 C 0.8127(3) 0.1520(2) 0.92095(16) 0.075(4) Uani 1 1 d U
H57A H 0.8296 0.1546 0.9180 0.090 Uiso 1 1 calc R
H57B H 0.8114 0.1368 0.9239 0.090 Uiso 1 1 calc R
C58 C 0.7963(3) 0.1558(3) 0.90789(17) 0.097(5) Uani 1 1 d U
H58A H 0.7974 0.1711 0.9051 0.116 Uiso 1 1 calc R
H58B H 0.7794 0.1530 0.9108 0.116 Uiso 1 1 calc R
C59 C 0.8025(3) 0.1415(3) 0.89447(17) 0.092(5) Uani 1 1 d U
H59A H 0.8201 0.1417 0.8929 0.111 Uiso 1 1 calc R
H59B H 0.7975 0.1266 0.8964 0.111 Uiso 1 1 calc R
C60 C 0.7899(3) 0.1497(3) 0.88118(15) 0.083(5) Uani 1 1 d U
H60A H 0.7951 0.1646 0.8794 0.099 Uiso 1 1 calc R
H60B H 0.7723 0.1500 0.8831 0.099 Uiso 1 1 calc R
C61 C 0.7946(3) 0.1359(3) 0.86703(16) 0.082(5) Uani 1 1 d U
H61A H 0.8122 0.1354 0.8651 0.098 Uiso 1 1 calc R
H61B H 0.7890 0.1211 0.8686 0.098 Uiso 1 1 calc R
C62 C 0.7820(3) 0.1451(3) 0.85429(17) 0.090(5) Uani 1 1 d U
H62A H 0.7893 0.1593 0.8523 0.108 Uiso 1 1 calc R
H62B H 0.7650 0.1476 0.8570 0.108 Uiso 1 1 calc R
C63 C 0.7820(3) 0.1319(3) 0.83980(16) 0.079(4) Uani 1 1 d U
H63A H 0.7705 0.1386 0.8330 0.095 Uiso 1 1 calc R
H63B H 0.7763 0.1172 0.8418 0.095 Uiso 1 1 calc R
C64 C 0.8076(3) 0.1306(3) 0.83239(18) 0.095(5) Uani 1 1 d U
H64A H 0.8128 0.1451 0.8293 0.114 Uiso 1 1 calc R
H64B H 0.8196 0.1250 0.8393 0.114 Uiso 1 1 calc R
C65 C 0.8204(2) 0.1002(2) 0.81868(14) 0.060(4) Uani 1 1 d U
H65A H 0.8308 0.0984 0.8267 0.072 Uiso 1 1 calc R
C66 C 0.8232(2) 0.0845(2) 0.80719(15) 0.058(4) Uani 1 1 d U
C67 C 0.8418(3) 0.0682(3) 0.81043(18) 0.088(5) Uani 1 1 d U
H67A H 0.8502 0.0687 0.8193 0.106 Uiso 1 1 calc R
C68 C 0.8473(3) 0.0512(3) 0.80007(18) 0.088(5) Uani 1 1 d U
H68A H 0.8599 0.0413 0.8020 0.105 Uiso 1 1 calc R
C69 C 0.8334(3) 0.0495(3) 0.78664(18) 0.082(5) Uani 1 1 d U
H69A H 0.8370 0.0392 0.7795 0.098 Uiso 1 1 calc R
C70 C 0.8142(3) 0.0643(2) 0.78508(17) 0.071(4) Uani 1 1 d U
C71 C 0.8094(3) 0.0816(2) 0.79414(16) 0.065(4) Uani 1 1 d U
C72 C 0.8083(3) 0.0493(3) 0.76038(16) 0.092(5) Uani 1 1 d U
H72A H 0.8258 0.0505 0.7597 0.138 Uiso 1 1 calc R
H72B H 0.8010 0.0541 0.7513 0.138 Uiso 1 1 calc R
H72C H 0.8038 0.0344 0.7622 0.138 Uiso 1 1 calc R
C73 C 0.6624(4) 0.2733(3) 0.9770(2) 0.123(7) Uani 1 1 d U
H73A H 0.6725 0.2732 0.9857 0.185 Uiso 1 1 calc R
H73B H 0.6474 0.2655 0.9789 0.185 Uiso 1 1 calc R
H73C H 0.6587 0.2882 0.9745 0.185 Uiso 1 1 calc R
C74 C 0.7019(4) 0.2646(3) 0.9649(2) 0.102(6) Uani 1 1 d U
C75 C 0.7133(3) 0.2801(3) 0.9726(2) 0.110(6) Uani 1 1 d DU
H75A H 0.7053 0.2895 0.9790 0.133 Uiso 1 1 calc R
C76 C 0.7397(3) 0.2808(4) 0.9697(2) 0.124(7) Uani 1 1 d DU
H76A H 0.7491 0.2915 0.9742 0.149 Uiso 1 1 calc R
C77 C 0.7506(3) 0.2669(3) 0.96089(18) 0.087(5) Uani 1 1 d U
H77A H 0.7675 0.2679 0.9595 0.105 Uiso 1 1 calc R
C78 C 0.7368(3) 0.2497(3) 0.95330(18) 0.084(5) Uani 1 1 d U
C79 C 0.7108(3) 0.2487(2) 0.95571(16) 0.067(4) Uani 1 1 d U
C80 C 0.7514(3) 0.2361(3) 0.94304(17) 0.080(4) Uani 1 1 d U
H80A H 0.7672 0.2407 0.9409 0.095 Uiso 1 1 calc R
C81 C 0.7600(3) 0.2100(2) 0.92553(15) 0.073(4) Uani 1 1 d U
H81A H 0.7600 0.1942 0.9259 0.088 Uiso 1 1 calc R
H81B H 0.7768 0.2151 0.9269 0.088 Uiso 1 1 calc R
C82 C 0.7498(4) 0.2182(4) 0.9107(2) 0.138(8) Uani 1 1 d DU
H82A H 0.7326 0.2140 0.9101 0.165 Uiso 1 1 calc R
H82B H 0.7505 0.2340 0.9106 0.165 Uiso 1 1 calc R
C83 C 0.7629(4) 0.2097(4) 0.8970(2) 0.157(9) Uani 1 1 d DU
H83A H 0.7604 0.1941 0.8960 0.188 Uiso 1 1 calc R
H83B H 0.7804 0.2125 0.8977 0.188 Uiso 1 1 calc R
C84 C 0.7515(4) 0.2223(3) 0.8837(2) 0.143(8) Uani 1 1 d DU
H84A H 0.7337 0.2211 0.8836 0.172 Uiso 1 1 calc R
H84B H 0.7563 0.2375 0.8837 0.172 Uiso 1 1 calc R
C85 C 0.7633(5) 0.2097(4) 0.8710(3) 0.190(11) Uani 1 1 d DU
H85A H 0.7811 0.2103 0.8717 0.227 Uiso 1 1 calc R
H85B H 0.7582 0.1945 0.8712 0.227 Uiso 1 1 calc R
C86 C 0.7548(4) 0.2205(3) 0.8567(2) 0.117(6) Uani 1 1 d U
H86A H 0.7370 0.2204 0.8560 0.141 Uiso 1 1 calc R
H86B H 0.7605 0.2356 0.8562 0.141 Uiso 1 1 calc R
C87 C 0.7658(3) 0.2073(3) 0.84450(18) 0.087(5) Uani 1 1 d U
H87A H 0.7834 0.2065 0.8459 0.104 Uiso 1 1 calc R
H87B H 0.7593 0.1926 0.8450 0.104 Uiso 1 1 calc R
C88 C 0.7609(3) 0.2163(2) 0.83012(16) 0.080(4) Uani 1 1 d U
H88A H 0.7680 0.2308 0.8293 0.096 Uiso 1 1 calc R
H88B H 0.7433 0.2175 0.8286 0.096 Uiso 1 1 calc R
C89 C 0.7953(4) 0.2042(3) 0.81610(19) 0.103(6) Uani 1 1 d U
H89A H 0.8017 0.2170 0.8200 0.123 Uiso 1 1 calc R
C90 C 0.8127(3) 0.1904(3) 0.80804(19) 0.087(5) Uani 1 1 d DU
C91 C 0.8372(3) 0.2001(3) 0.8065(2) 0.125(7) Uani 1 1 d DU
H91A H 0.8416 0.2127 0.8116 0.150 Uiso 1 1 calc R
C92 C 0.8530(6) 0.1902(3) 0.7975(3) 0.214(13) Uani 1 1 d DU
H92A H 0.8668 0.1976 0.7942 0.257 Uiso 1 1 calc R
C93 C 0.8486(3) 0.1677(3) 0.79290(19) 0.101(5) Uani 1 1 d DU
H93A H 0.8612 0.1587 0.7896 0.121 Uiso 1 1 calc R
C94 C 0.8237(3) 0.1603(3) 0.79377(19) 0.089(5) Uani 1 1 d U
C95 C 0.8064(2) 0.1719(2) 0.80251(15) 0.059(4) Uani 1 1 d U
C96 C 0.8344(3) 0.1284(3) 0.77954(18) 0.096(5) Uani 1 1 d U
H96A H 0.8463 0.1382 0.7754 0.143 Uiso 1 1 calc R
H96B H 0.8262 0.1207 0.7718 0.143 Uiso 1 1 calc R
H96C H 0.8426 0.1181 0.7859 0.143 Uiso 1 1 calc R
C97 C 0.5842(4) 0.3086(4) 0.9684(2) 0.153(9) Uani 1 1 d U
H97A H 0.5925 0.3206 0.9730 0.230 Uiso 1 1 calc R
H97B H 0.5763 0.2998 0.9758 0.230 Uiso 1 1 calc R
H97C H 0.5721 0.3141 0.9617 0.230 Uiso 1 1 calc R
C98 C 0.6228(4) 0.3050(3) 0.9553(2) 0.110(6) Uani 1 1 d U
C99 C 0.6298(4) 0.3287(3) 0.95825(19) 0.099(5) Uani 1 1 d U
H99A H 0.6190 0.3373 0.9637 0.119 Uiso 1 1 calc R
C100 C 0.6509(5) 0.3379(4) 0.9533(2) 0.135(8) Uani 1 1 d U
H10C H 0.6549 0.3525 0.9551 0.162 Uiso 1 1 calc R
C101 C 0.6673(4) 0.3231(3) 0.9448(2) 0.106(6) Uani 1 1 d U
H10E H 0.6816 0.3285 0.9405 0.128 Uiso 1 1 calc R
C102 C 0.6614(4) 0.3011(3) 0.9433(2) 0.115(6) Uani 1 1 d U
C103 C 0.6391(3) 0.2905(3) 0.94737(18) 0.084(5) Uani 1 1 d U
C104 C 0.6792(3) 0.2903(3) 0.93420(19) 0.090(5) Uani 1 1 d U
H10F H 0.6917 0.2988 0.9302 0.107 Uiso 1 1 calc R
C105 C 0.6977(3) 0.2613(3) 0.92073(18) 0.099(5) Uani 1 1 d U
H10G H 0.7009 0.2458 0.9221 0.119 Uiso 1 1 calc R
H10H H 0.7130 0.2693 0.9219 0.119 Uiso 1 1 calc R
C106 C 0.6861(4) 0.2659(3) 0.9053(2) 0.126(7) Uani 1 1 d DU
H10I H 0.6705 0.2583 0.9048 0.151 Uiso 1 1 calc R
H10J H 0.6827 0.2814 0.9046 0.151 Uiso 1 1 calc R
C107 C 0.7016(4) 0.2591(4) 0.8920(2) 0.179(10) Uani 1 1 d DU
H10K H 0.7007 0.2436 0.8900 0.215 Uiso 1 1 calc R
H10L H 0.7186 0.2637 0.8928 0.215 Uiso 1 1 calc R
C108 C 0.6868(6) 0.2731(5) 0.8806(3) 0.225(14) Uani 1 1 d DU
H10M H 0.6910 0.2885 0.8807 0.270 Uiso 1 1 calc R
H10N H 0.6691 0.2710 0.8812 0.270 Uiso 1 1 calc R
C109 C 0.6995(5) 0.2598(4) 0.8675(2) 0.178(10) Uani 1 1 d DU
H10O H 0.7171 0.2622 0.8680 0.214 Uiso 1 1 calc R
H10P H 0.6966 0.2444 0.8691 0.214 Uiso 1 1 calc R
C110 C 0.6903(4) 0.2659(4) 0.8517(2) 0.140(8) Uani 1 1 d DU
H11C H 0.6727 0.2639 0.8512 0.168 Uiso 1 1 calc R
H11D H 0.6938 0.2812 0.8499 0.168 Uiso 1 1 calc R
C111 C 0.7025(3) 0.2521(3) 0.83979(18) 0.102(6) Uani 1 1 d U
H11E H 0.6990 0.2367 0.8413 0.122 Uiso 1 1 calc R
H11F H 0.7202 0.2541 0.8399 0.122 Uiso 1 1 calc R
C112 C 0.6912(3) 0.2601(3) 0.82441(17) 0.092(5) Uani 1 1 d U
H11G H 0.6737 0.2573 0.8240 0.111 Uiso 1 1 calc R
H11H H 0.6939 0.2757 0.8231 0.111 Uiso 1 1 calc R
C113 C 0.7232(3) 0.2578(3) 0.80707(18) 0.085(5) Uani 1 1 d U
C114 C 0.7399(3) 0.2499(3) 0.79734(18) 0.088(5) Uani 1 1 d U
C115 C 0.7572(3) 0.2640(3) 0.7915(2) 0.102(6) Uani 1 1 d U
H11I H 0.7553 0.2788 0.7936 0.122 Uiso 1 1 calc R
C116 C 0.7773(4) 0.2581(4) 0.7827(2) 0.126(7) Uani 1 1 d U
H11J H 0.7885 0.2685 0.7793 0.151 Uiso 1 1 calc R
C117 C 0.7799(4) 0.2365(3) 0.7792(2) 0.118(6) Uani 1 1 d U
H11K H 0.7918 0.2320 0.7724 0.141 Uiso 1 1 calc R
C118 C 0.7651(3) 0.2216(3) 0.78549(17) 0.081(4) Uani 1 1 d U
C119 C 0.7450(2) 0.2274(2) 0.79542(16) 0.062(4) Uani 1 1 d U
C120 C 0.7856(4) 0.1905(3) 0.7730(2) 0.124(7) Uani 1 1 d U
H12C H 0.7788 0.1932 0.7634 0.186 Uiso 1 1 calc R
H12D H 0.7884 0.1751 0.7742 0.186 Uiso 1 1 calc R
H12E H 0.8008 0.1982 0.7740 0.186 Uiso 1 1 calc R
C121 C 0.5021(3) 0.2671(3) 0.98798(16) 0.088(5) Uani 1 1 d U
H12F H 0.5049 0.2566 0.9956 0.132 Uiso 1 1 calc R
H12G H 0.4858 0.2654 0.9842 0.132 Uiso 1 1 calc R
H12H H 0.5040 0.2816 0.9919 0.132 Uiso 1 1 calc R
C122 C 0.5176(3) 0.2781(3) 0.96375(19) 0.088(5) Uani 1 1 d U
C123 C 0.4967(3) 0.2900(3) 0.96124(19) 0.099(5) Uani 1 1 d U
H12I H 0.4836 0.2899 0.9678 0.119 Uiso 1 1 calc R
C124 C 0.4958(3) 0.3028(3) 0.9477(2) 0.106(6) Uani 1 1 d U
H12J H 0.4818 0.3106 0.9453 0.127 Uiso 1 1 calc R
C125 C 0.5162(3) 0.3031(3) 0.9385(2) 0.099(5) Uani 1 1 d U
H12K H 0.5163 0.3117 0.9301 0.119 Uiso 1 1 calc R
C126 C 0.5374(3) 0.2896(3) 0.94231(17) 0.075(4) Uani 1 1 d U
C127 C 0.5392(3) 0.2767(3) 0.95435(19) 0.090(5) Uani 1 1 d U
C128 C 0.5566(3) 0.2911(3) 0.93053(18) 0.088(5) Uani 1 1 d U
H12L H 0.5525 0.3000 0.9226 0.106 Uiso 1 1 calc R
C129 C 0.5928(3) 0.2867(3) 0.91648(19) 0.096(5) Uani 1 1 d U
H12M H 0.6080 0.2938 0.9193 0.116 Uiso 1 1 calc R
H12N H 0.5840 0.2963 0.9098 0.116 Uiso 1 1 calc R
C130 C 0.5987(3) 0.2640(3) 0.90850(18) 0.103(6) Uani 1 1 d U
H13C H 0.6075 0.2545 0.9152 0.123 Uiso 1 1 calc R
H13D H 0.5834 0.2568 0.9059 0.123 Uiso 1 1 calc R
C131 C 0.6140(3) 0.2675(3) 0.89474(19) 0.112(6) Uani 1 1 d U
H13E H 0.6273 0.2775 0.8970 0.134 Uiso 1 1 calc R
H13F H 0.6214 0.2536 0.8919 0.134 Uiso 1 1 calc R
C132 C 0.5996(3) 0.2764(3) 0.88184(17) 0.095(5) Uani 1 1 d U
H13G H 0.5952 0.2916 0.8836 0.114 Uiso 1 1 calc R
H13H H 0.5846 0.2681 0.8805 0.114 Uiso 1 1 calc R
C133 C 0.6168(3) 0.2745(3) 0.86753(17) 0.096(5) Uani 1 1 d U
H13I H 0.6320 0.2824 0.8693 0.115 Uiso 1 1 calc R
H13J H 0.6210 0.2592 0.8660 0.115 Uiso 1 1 calc R
C134 C 0.6049(4) 0.2832(3) 0.85389(19) 0.113(6) Uani 1 1 d U
H13K H 0.6016 0.2987 0.8551 0.136 Uiso 1 1 calc R
H13L H 0.5894 0.2758 0.8522 0.136 Uiso 1 1 calc R
C135 C 0.6225(3) 0.2797(3) 0.84012(17) 0.110(6) Uani 1 1 d DU
H13M H 0.6393 0.2831 0.8429 0.132 Uiso 1 1 calc R
H13N H 0.6220 0.2644 0.8372 0.132 Uiso 1 1 calc R
C136 C 0.6153(3) 0.2938(3) 0.82698(16) 0.093(5) Uani 1 1 d DU
H13O H 0.5992 0.2895 0.8236 0.111 Uiso 1 1 calc R
H13P H 0.6144 0.3090 0.8301 0.111 Uiso 1 1 calc R
C137 C 0.6497(3) 0.3049(2) 0.81426(17) 0.079(4) Uani 1 1 d U
H13Q H 0.6493 0.3152 0.8218 0.095 Uiso 1 1 calc R
C138 C 0.6705(3) 0.3073(3) 0.8041(2) 0.108(6) Uani 1 1 d DU
C139 C 0.6868(4) 0.3253(3) 0.8082(2) 0.116(6) Uani 1 1 d DU
H13R H 0.6841 0.3340 0.8164 0.139 Uiso 1 1 calc R
C140 C 0.7076(4) 0.3282(3) 0.7985(2) 0.121(6) Uani 1 1 d U
H14C H 0.7174 0.3406 0.7993 0.145 Uiso 1 1 calc R
C141 C 0.7126(3) 0.3131(3) 0.78854(19) 0.099(5) Uani 1 1 d U
H14D H 0.7275 0.3140 0.7835 0.119 Uiso 1 1 calc R
C142 C 0.6977(3) 0.2967(3) 0.78527(18) 0.079(4) Uani 1 1 d U
C143 C 0.6765(3) 0.2914(3) 0.79369(17) 0.073(4) Uani 1 1 d U
C144 C 0.7205(3) 0.2858(3) 0.76383(16) 0.091(5) Uani 1 1 d U
H14E H 0.7327 0.2958 0.7676 0.136 Uiso 1 1 calc R
H14F H 0.7124 0.2924 0.7556 0.136 Uiso 1 1 calc R
H14G H 0.7284 0.2725 0.7608 0.136 Uiso 1 1 calc R
C145 C 0.7147(3) 0.0694(3) 0.98211(19) 0.110(6) Uani 1 1 d U
H14H H 0.7171 0.0762 0.9727 0.165 Uiso 1 1 calc R
H14I H 0.7295 0.0704 0.9878 0.165 Uiso 1 1 calc R
H14J H 0.7016 0.0766 0.9872 0.165 Uiso 1 1 calc R
C146 C 0.7082(3) 0.0454(3) 0.9799(2) 0.088(5) Uani 1 1 d U
C147 C 0.6715(3) 0.1147(3) 0.95799(19) 0.106(6) Uani 1 1 d U
H14K H 0.6800 0.1282 0.9565 0.159 Uiso 1 1 calc R
H14L H 0.6684 0.1127 0.9683 0.159 Uiso 1 1 calc R
H14M H 0.6561 0.1150 0.9528 0.159 Uiso 1 1 calc R
C148 C 0.6879(3) 0.0949(3) 0.95201(18) 0.082(5) Uani 1 1 d U
C149 C 0.7152(3) 0.0932(3) 0.90114(17) 0.097(5) Uani 1 1 d U
H14N H 0.7015 0.0860 0.8965 0.146 Uiso 1 1 calc R
H14O H 0.7298 0.0907 0.8955 0.146 Uiso 1 1 calc R
H14P H 0.7119 0.1086 0.9017 0.146 Uiso 1 1 calc R
C150 C 0.7186(3) 0.0844(2) 0.91579(15) 0.062(4) Uani 1 1 d U
C151 C 0.7190(3) 0.1397(3) 0.98432(18) 0.101(5) Uani 1 1 d U
H15C H 0.7193 0.1540 0.9885 0.152 Uiso 1 1 calc R
H15D H 0.7207 0.1290 0.9920 0.152 Uiso 1 1 calc R
H15E H 0.7037 0.1374 0.9793 0.152 Uiso 1 1 calc R
C152 C 0.7410(3) 0.1372(2) 0.97305(15) 0.063(4) Uani 1 1 d U
C153 C 0.7067(3) 0.1459(2) 0.92697(16) 0.079(4) Uani 1 1 d U
H15F H 0.6975 0.1592 0.9262 0.118 Uiso 1 1 calc R
H15G H 0.6973 0.1352 0.9322 0.118 Uiso 1 1 calc R
H15H H 0.7103 0.1405 0.9173 0.118 Uiso 1 1 calc R
C154 C 0.7306(3) 0.1502(2) 0.93508(15) 0.064(4) Uani 1 1 d U
C155 C 0.8011(4) 0.1609(4) 1.0174(2) 0.164(9) Uani 1 1 d DU
H15I H 0.8131 0.1710 1.0211 0.246 Uiso 1 1 calc R
H15J H 0.8092 0.1482 1.0136 0.246 Uiso 1 1 calc R
H15K H 0.7903 0.1568 1.0253 0.246 Uiso 1 1 calc R
C156 C 0.7866(3) 0.1714(3) 1.00564(19) 0.086(5) Uani 1 1 d DU
C157 C 0.6913(3) 0.2154(3) 0.9836(2) 0.114(6) Uani 1 1 d U
H15L H 0.6831 0.2160 0.9743 0.171 Uiso 1 1 calc R
H15M H 0.6933 0.2300 0.9873 0.171 Uiso 1 1 calc R
H15N H 0.6817 0.2069 0.9903 0.171 Uiso 1 1 calc R
C158 C 0.7165(3) 0.2048(3) 0.9817(2) 0.081(5) Uani 1 1 d U
C159 C 0.6399(3) 0.1711(3) 0.9605(2) 0.123(7) Uani 1 1 d U
H15O H 0.6259 0.1805 0.9599 0.184 Uiso 1 1 calc R
H15P H 0.6430 0.1675 0.9706 0.184 Uiso 1 1 calc R
H15Q H 0.6369 0.1580 0.9550 0.184 Uiso 1 1 calc R
C160 C 0.6624(4) 0.1829(3) 0.9541(2) 0.097(5) Uani 1 1 d U
C161 C 0.6675(3) 0.2037(3) 0.90095(17) 0.101(5) Uani 1 1 d U
H16C H 0.6797 0.1939 0.8972 0.152 Uiso 1 1 calc R
H16D H 0.6668 0.2165 0.8949 0.152 Uiso 1 1 calc R
H16E H 0.6517 0.1966 0.9009 0.152 Uiso 1 1 calc R
C162 C 0.6742(3) 0.2104(3) 0.91672(18) 0.079(4) Uani 1 1 d U
C163 C 0.6075(3) 0.1953(2) 0.92781(17) 0.085(5) Uani 1 1 d U
H16F H 0.5933 0.1862 0.9267 0.127 Uiso 1 1 calc R
H16G H 0.6191 0.1881 0.9341 0.127 Uiso 1 1 calc R
H16H H 0.6148 0.1979 0.9184 0.127 Uiso 1 1 calc R
C164 C 0.5999(3) 0.2170(2) 0.93464(14) 0.057(3) Uani 1 1 d U
C165 C 0.6163(5) 0.2203(4) 0.9887(3) 0.179(10) Uani 1 1 d U
H16J H 0.5997 0.2194 0.9923 0.268 Uiso 1 1 calc R
H16K H 0.6260 0.2291 0.9951 0.268 Uiso 1 1 calc R
H16L H 0.6232 0.2058 0.9881 0.268 Uiso 1 1 calc R
C166 C 0.6161(4) 0.2305(3) 0.9733(2) 0.108(6) Uani 1 1 d U
C167 C 0.6778(3) 0.0541(3) 0.84575(18) 0.104(6) Uani 1 1 d U
H16M H 0.6673 0.0419 0.8480 0.156 Uiso 1 1 calc R
H16N H 0.6684 0.0674 0.8462 0.156 Uiso 1 1 calc R
H16O H 0.6910 0.0547 0.8527 0.156 Uiso 1 1 calc R
C168 C 0.6882(3) 0.0513(3) 0.83023(17) 0.079(4) Uani 1 1 d U
C169 C 0.6447(3) 0.0866(3) 0.7890(2) 0.120(6) Uani 1 1 d U
H16P H 0.6321 0.0758 0.7899 0.179 Uiso 1 1 calc R
H16Q H 0.6460 0.0911 0.7789 0.179 Uiso 1 1 calc R
H16R H 0.6407 0.0990 0.7949 0.179 Uiso 1 1 calc R
C170 C 0.6693(3) 0.0770(3) 0.79397(19) 0.094(5) Uani 1 1 d U
C171 C 0.7045(3) 0.0591(3) 0.76315(19) 0.111(6) Uani 1 1 d U
H17B H 0.7066 0.0436 0.7635 0.166 Uiso 1 1 calc R
H17C H 0.6978 0.0632 0.7538 0.166 Uiso 1 1 calc R
H17D H 0.6934 0.0636 0.7708 0.166 Uiso 1 1 calc R
C172 C 0.7301(3) 0.0707(3) 0.7653(2) 0.089(5) Uani 1 1 d U
C173 C 0.7053(3) 0.1256(3) 0.81925(19) 0.107(6) Uani 1 1 d U
H17E H 0.6959 0.1124 0.8185 0.161 Uiso 1 1 calc R
H17F H 0.6967 0.1373 0.8144 0.161 Uiso 1 1 calc R
H17G H 0.7074 0.1292 0.8294 0.161 Uiso 1 1 calc R
C174 C 0.7302(3) 0.1224(3) 0.81209(16) 0.066(4) Uani 1 1 d U
C175 C 0.7295(3) 0.1365(3) 0.76152(19) 0.121(6) Uani 1 1 d U
H17H H 0.7194 0.1489 0.7594 0.181 Uiso 1 1 calc R
H17I H 0.7193 0.1240 0.7635 0.181 Uiso 1 1 calc R
H17J H 0.7399 0.1334 0.7532 0.181 Uiso 1 1 calc R
C176 C 0.7455(3) 0.1414(3) 0.77498(17) 0.074(4) Uani 1 1 d U
C177 C 0.6739(3) 0.1484(3) 0.7875(2) 0.114(6) Uani 1 1 d U
H17K H 0.6571 0.1503 0.7845 0.171 Uiso 1 1 calc R
H17L H 0.6750 0.1368 0.7945 0.171 Uiso 1 1 calc R
H17M H 0.6838 0.1450 0.7791 0.171 Uiso 1 1 calc R
C178 C 0.6836(3) 0.1702(3) 0.79465(17) 0.081(5) Uani 1 1 d U
C179 C 0.7031(3) 0.1759(2) 0.84720(15) 0.075(4) Uani 1 1 d U
H17N H 0.6883 0.1824 0.8509 0.113 Uiso 1 1 calc R
H17O H 0.7165 0.1792 0.8537 0.113 Uiso 1 1 calc R
H17P H 0.7010 0.1603 0.8466 0.113 Uiso 1 1 calc R
C180 C 0.7083(3) 0.1845(3) 0.83278(18) 0.078(4) Uani 1 1 d U
C181 C 0.7112(3) 0.2027(3) 0.76566(19) 0.110(6) Uani 1 1 d U
H18A H 0.7072 0.1927 0.7734 0.165 Uiso 1 1 calc R
H18B H 0.7282 0.2066 0.7663 0.165 Uiso 1 1 calc R
H18C H 0.7080 0.1959 0.7563 0.165 Uiso 1 1 calc R
C182 C 0.6961(3) 0.2222(2) 0.76708(16) 0.058(4) Uani 1 1 d U
C183 C 0.6300(3) 0.1990(2) 0.82050(16) 0.085(5) Uani 1 1 d U
H18D H 0.6458 0.1921 0.8209 0.128 Uiso 1 1 calc R
H18E H 0.6188 0.1899 0.8151 0.128 Uiso 1 1 calc R
H18F H 0.6239 0.2010 0.8303 0.128 Uiso 1 1 calc R
C184 C 0.6322(2) 0.2214(2) 0.81291(14) 0.059(4) Uani 1 1 d U
C185 C 0.6270(3) 0.2120(2) 0.76328(16) 0.086(5) Uani 1 1 d U
H18G H 0.6425 0.2168 0.7593 0.128 Uiso 1 1 calc R
H18H H 0.6153 0.2106 0.7555 0.128 Uiso 1 1 calc R
H18I H 0.6291 0.1981 0.7680 0.128 Uiso 1 1 calc R
C186 C 0.6178(3) 0.2286(3) 0.7744(2) 0.095(5) Uani 1 1 d U
C187 C 0.6408(3) 0.2914(3) 0.72985(17) 0.094(5) Uani 1 1 d U
H18J H 0.6317 0.2813 0.7238 0.140 Uiso 1 1 calc R
H18K H 0.6547 0.2967 0.7245 0.140 Uiso 1 1 calc R
H18L H 0.6304 0.3034 0.7325 0.140 Uiso 1 1 calc R
C188 C 0.6497(3) 0.2797(3) 0.74377(17) 0.074(4) Uani 1 1 d U

loop_
_atom_site_aniso_label
_atom_site_aniso_U_11
_atom_site_aniso_U_22
_atom_site_aniso_U_33
_atom_site_aniso_U_23
_atom_site_aniso_U_13
_atom_site_aniso_U_12
Nd1 0.0290(3) 0.0578(4) 0.0427(4) -0.0053(3) -0.0065(3) 0.0054(3)
Nd2 0.0343(4) 0.0623(5) 0.0635(5) -0.0085(4) -0.0081(3) 0.0100(3)
Nd3 0.0231(3) 0.0665(5) 0.0609(5) 0.0076(4) -0.0044(3) 0.0002(3)
Nd4 0.0242(3) 0.0634(5) 0.0444(4) 0.0060(3) 0.0025(3) -0.0080(3)
Cd1 0.0764(8) 0.1096(10) 0.0772(9) 0.0062(7) -0.0113(7) 0.0192(7)
Cd2 0.0472(6) 0.0860(8) 0.0734(8) -0.0009(6) -0.0057(5) 0.0038(6)
Cd3 0.0465(6) 0.0865(8) 0.0667(7) -0.0067(6) -0.0036(5) 0.0043(5)
Cd4 0.0547(6) 0.0976(9) 0.0728(8) -0.0133(6) -0.0078(6) 0.0066(6)
Cd5 0.0466(6) 0.0850(8) 0.0791(8) -0.0037(6) -0.0054(5) 0.0070(6)
Cd6 0.0582(7) 0.0904(8) 0.0762(8) -0.0063(6) 0.0019(6) 0.0131(6)
Cd7 0.0478(6) 0.0932(8) 0.0753(8) -0.0019(6) -0.0070(5) -0.0125(6)
Cd8 0.0678(7) 0.1097(10) 0.0706(8) -0.0065(7) -0.0043(6) -0.0097(7)
Cd9 0.0454(6) 0.0910(8) 0.0721(8) -0.0027(6) -0.0041(5) -0.0025(6)
Cd10 0.0420(6) 0.0910(8) 0.0790(8) 0.0123(6) -0.0025(5) -0.0024(6)
Cd11 0.0451(6) 0.0927(8) 0.0694(8) 0.0127(6) 0.0036(5) -0.0030(6)
Cd12 0.0491(6) 0.0889(8) 0.0685(7) 0.0067(6) 0.0040(5) -0.0094(6)
Cl1 0.094(3) 0.177(5) 0.128(4) 0.042(4) -0.014(3) -0.011(3)
Cl2 0.208(6) 0.200(6) 0.135(5) -0.055(4) 0.042(4) -0.064(5)
N1 0.060(6) 0.073(6) 0.063(6) -0.003(5) -0.009(5) -0.005(5)
N2 0.056(6) 0.086(7) 0.068(6) -0.008(6) -0.015(5) -0.013(6)
N3 0.071(7) 0.082(7) 0.078(7) -0.002(6) 0.007(6) 0.010(6)
N4 0.060(6) 0.094(7) 0.072(7) 0.001(6) -0.003(6) -0.017(6)
N5 0.075(7) 0.086(7) 0.071(7) 0.005(6) -0.007(6) 0.023(6)
N6 0.068(6) 0.066(6) 0.060(6) -0.003(5) -0.003(5) -0.004(5)
N7 0.070(6) 0.076(7) 0.076(7) -0.001(6) -0.021(6) 0.005(6)
N8 0.064(6) 0.090(7) 0.104(8) 0.008(6) -0.014(6) -0.003(6)
N9 0.083(7) 0.093(7) 0.102(8) 0.006(7) -0.010(6) 0.001(7)
N10 0.075(7) 0.096(7) 0.097(7) -0.007(6) 0.015(6) -0.009(6)
N11 0.061(6) 0.096(7) 0.077(7) -0.003(6) 0.015(6) 0.011(6)
N12 0.078(7) 0.081(7) 0.105(8) -0.006(6) 0.004(6) 0.000(6)
O1 0.061(5) 0.088(6) 0.076(6) -0.023(5) -0.009(5) -0.012(5)
O2 0.038(4) 0.069(5) 0.068(5) -0.001(4) -0.012(4) 0.026(4)
O3 0.073(6) 0.077(6) 0.084(6) 0.002(5) -0.005(5) -0.001(5)
O4 0.056(5) 0.091(6) 0.090(6) -0.005(5) -0.007(5) 0.010(5)
O5 0.062(5) 0.098(6) 0.100(7) -0.016(6) 0.004(5) 0.009(5)
O6 0.073(6) 0.069(5) 0.052(5) 0.002(4) 0.001(4) -0.001(5)
O7 0.058(5) 0.105(6) 0.083(6) -0.019(5) 0.009(5) -0.001(5)
O8 0.065(6) 0.107(7) 0.088(6) -0.024(5) -0.006(5) -0.012(5)
O9 0.089(7) 0.119(7) 0.103(7) -0.019(6) -0.003(6) -0.003(6)
O10 0.056(5) 0.082(6) 0.075(6) 0.002(5) -0.001(4) -0.007(5)
O11 0.067(6) 0.090(6) 0.083(6) 0.002(5) 0.015(5) -0.003(5)
O12 0.071(6) 0.109(7) 0.080(6) -0.026(5) 0.018(5) -0.011(5)
O13 0.100(7) 0.095(6) 0.085(6) -0.036(5) -0.005(6) 0.023(6)
O14 0.065(5) 0.085(6) 0.094(6) -0.006(5) -0.023(5) 0.001(5)
O15 0.070(6) 0.095(6) 0.092(6) 0.023(5) 0.016(5) -0.015(5)
O16 0.065(6) 0.104(7) 0.108(7) 0.002(6) 0.009(5) -0.006(5)
O17 0.084(6) 0.116(7) 0.123(7) -0.026(6) 0.007(6) 0.015(6)
O18 0.081(6) 0.056(5) 0.104(7) 0.007(5) -0.020(5) -0.007(5)
O19 0.066(6) 0.091(6) 0.102(7) 0.010(5) -0.004(5) 0.004(5)
O20 0.072(6) 0.095(6) 0.103(7) 0.012(6) 0.017(5) 0.004(5)
O21 0.085(6) 0.089(6) 0.092(6) -0.002(5) 0.012(5) 0.006(5)
O22 0.074(6) 0.095(6) 0.086(6) 0.019(5) 0.009(5) 0.019(5)
O23 0.056(5) 0.087(6) 0.085(6) 0.011(5) 0.008(5) -0.004(5)
O24 0.045(5) 0.082(6) 0.087(6) 0.027(5) 0.004(5) -0.014(4)
O25 0.134(8) 0.123(8) 0.120(8) 0.010(7) -0.004(7) -0.001(7)
O26 0.075(6) 0.091(6) 0.068(6) -0.007(5) -0.004(5) 0.011(5)
O27 0.060(5) 0.066(5) 0.081(6) 0.005(5) 0.007(5) 0.000(5)
O28 0.068(6) 0.060(5) 0.080(6) -0.010(4) 0.007(5) -0.007(5)
O29 0.071(6) 0.085(6) 0.076(6) 0.002(5) -0.008(5) -0.009(5)
O30 0.068(6) 0.084(6) 0.083(6) 0.009(5) -0.008(5) 0.004(5)
O31 0.069(6) 0.094(6) 0.075(6) -0.006(5) 0.002(5) -0.003(5)
O32 0.048(5) 0.080(6) 0.079(6) -0.002(5) -0.002(4) -0.006(5)
O33 0.051(5) 0.083(6) 0.062(5) -0.018(4) -0.015(4) 0.028(5)
O34 0.053(5) 0.065(5) 0.079(6) -0.002(5) -0.004(4) 0.000(4)
O35 0.167(9) 0.155(9) 0.148(9) 0.007(7) -0.039(8) -0.006(8)
O36 0.100(7) 0.115(7) 0.113(7) -0.007(6) -0.015(6) 0.024(6)
O37 0.080(6) 0.114(7) 0.074(6) -0.019(5) 0.002(5) 0.006(5)
O38 0.059(5) 0.097(6) 0.074(6) -0.007(5) 0.007(5) 0.024(5)
O39 0.061(5) 0.096(6) 0.098(6) 0.001(5) 0.005(5) 0.023(5)
O40 0.086(6) 0.097(7) 0.083(6) -0.011(5) 0.020(5) 0.017(6)
O41 0.059(5) 0.090(6) 0.088(6) -0.002(5) -0.001(5) 0.003(5)
O42 0.067(6) 0.088(6) 0.090(6) -0.007(5) -0.007(5) 0.019(5)
O43 0.049(5) 0.092(6) 0.082(6) 0.008(5) -0.017(5) 0.012(5)
O44 0.068(6) 0.088(6) 0.082(6) -0.004(5) 0.006(5) 0.004(5)
O45 0.075(6) 0.118(7) 0.084(6) -0.006(5) 0.000(5) 0.025(6)
O46 0.079(6) 0.100(7) 0.094(7) 0.015(5) 0.000(5) 0.013(6)
O47 0.056(5) 0.083(6) 0.068(6) -0.007(5) -0.009(4) 0.002(5)
O48 0.059(5) 0.092(6) 0.081(6) -0.003(5) 0.005(5) -0.009(5)
O49 0.118(7) 0.133(8) 0.092(7) 0.004(6) -0.004(6) -0.033(7)
O50 0.085(6) 0.104(7) 0.103(7) 0.001(6) 0.010(6) -0.022(6)
O51 0.083(6) 0.098(7) 0.107(7) 0.010(6) -0.018(6) -0.027(6)
O52 0.060(5) 0.098(6) 0.076(6) 0.006(5) -0.025(5) -0.008(5)
O53 0.047(5) 0.090(6) 0.090(6) 0.005(5) -0.023(5) -0.013(5)
O54 0.051(5) 0.102(6) 0.080(6) 0.001(5) -0.004(5) -0.016(5)
O55 0.075(6) 0.086(6) 0.078(6) -0.007(5) -0.001(5) 0.004(5)
O56 0.060(5) 0.094(6) 0.076(6) 0.000(5) -0.002(5) -0.003(5)
O57 0.060(5) 0.097(6) 0.091(6) 0.002(5) -0.020(5) 0.005(5)
O58 0.053(5) 0.089(6) 0.098(6) 0.002(5) 0.005(5) -0.006(5)
O59 0.074(6) 0.098(6) 0.081(6) 0.000(5) 0.001(5) 0.006(5)
O60 0.067(6) 0.107(7) 0.082(6) 0.019(5) 0.008(5) 0.008(5)
O61 0.059(5) 0.095(6) 0.083(6) 0.011(5) 0.001(5) 0.005(5)
O62 0.066(5) 0.082(6) 0.075(6) 0.020(5) 0.011(5) -0.004(5)
O63 0.048(5) 0.069(5) 0.075(6) 0.016(4) -0.003(4) -0.009(4)
O64 0.046(5) 0.082(6) 0.072(5) -0.005(5) 0.001(4) 0.003(4)
O65 0.086(6) 0.088(6) 0.094(6) 0.014(5) -0.011(5) 0.004(5)
O66 0.067(6) 0.109(7) 0.079(6) 0.015(5) 0.011(5) -0.004(5)
O67 0.061(5) 0.089(6) 0.079(6) -0.003(5) 0.015(5) -0.015(5)
O68 0.063(5) 0.102(6) 0.068(6) 0.005(5) -0.008(5) -0.018(5)
C1 0.084(8) 0.086(8) 0.067(8) 0.002(7) 0.004(7) -0.005(7)
C2 0.056(7) 0.075(7) 0.063(7) -0.007(6) -0.004(6) -0.004(6)
C3 0.057(7) 0.064(7) 0.073(7) -0.001(6) -0.008(6) 0.011(6)
C4 0.068(7) 0.077(8) 0.070(7) 0.013(6) -0.016(6) 0.005(7)
C5 0.068(7) 0.093(8) 0.084(8) 0.003(7) -0.009(7) 0.004(7)
C6 0.056(7) 0.074(8) 0.078(8) 0.011(7) 0.004(6) -0.001(6)
C7 0.083(8) 0.097(8) 0.067(8) 0.014(7) 0.004(7) 0.001(7)
C8 0.062(7) 0.059(7) 0.066(7) 0.001(6) -0.011(6) 0.000(6)
C9 0.076(7) 0.074(7) 0.056(7) -0.004(6) -0.001(6) 0.015(6)
C10 0.079(8) 0.078(8) 0.084(8) 0.005(7) -0.002(7) 0.006(7)
C11 0.064(7) 0.082(8) 0.063(7) 0.002(6) -0.001(6) -0.001(6)
C12 0.086(8) 0.086(8) 0.063(7) 0.004(6) -0.014(7) -0.004(7)
C13 0.077(8) 0.108(9) 0.090(9) 0.002(7) -0.004(7) -0.004(7)
C14 0.074(7) 0.080(7) 0.056(7) -0.004(6) -0.007(6) -0.011(6)
C15 0.067(7) 0.079(7) 0.079(8) -0.029(7) -0.014(6) -0.019(6)
C16 0.049(6) 0.063(7) 0.050(7) 0.004(6) -0.011(6) -0.008(6)
C17 0.065(7) 0.086(8) 0.078(8) -0.011(7) -0.011(6) 0.015(7)
C18 0.069(7) 0.078(8) 0.092(8) -0.011(7) -0.016(7) 0.017(7)
C19 0.097(9) 0.120(10) 0.121(10) -0.033(8) -0.014(8) 0.012(8)
C20 0.111(10) 0.131(10) 0.124(10) -0.029(8) -0.015(8) -0.005(8)
C21 0.090(9) 0.105(9) 0.103(9) -0.016(7) -0.014(7) 0.012(8)
C22 0.066(7) 0.093(8) 0.080(8) -0.020(7) -0.009(7) 0.008(7)
C23 0.039(6) 0.052(6) 0.083(8) -0.018(6) 0.001(6) 0.008(6)
C24 0.090(8) 0.104(9) 0.099(9) -0.027(7) -0.007(7) -0.004(7)
C25 0.078(8) 0.080(8) 0.101(9) -0.029(7) -0.005(7) -0.002(7)
C26 0.071(7) 0.070(7) 0.085(8) -0.009(7) -0.007(7) -0.004(7)
C27 0.044(6) 0.079(8) 0.078(8) 0.014(6) -0.010(6) -0.004(6)
C28 0.053(7) 0.088(8) 0.090(8) -0.006(7) -0.008(7) -0.003(7)
C29 0.064(7) 0.089(8) 0.081(8) -0.013(7) -0.001(7) 0.009(7)
C30 0.066(7) 0.064(7) 0.055(7) -0.014(6) -0.011(6) 0.016(6)
C31 0.048(6) 0.080(8) 0.067(7) 0.003(6) -0.009(6) -0.010(6)
C32 0.053(7) 0.076(7) 0.065(7) -0.010(6) 0.006(6) 0.008(6)
C33 0.070(7) 0.070(7) 0.058(7) -0.001(6) -0.010(6) 0.006(6)
C34 0.069(7) 0.074(7) 0.069(8) 0.007(6) 0.004(6) 0.009(6)
C35 0.069(7) 0.083(8) 0.074(8) -0.007(7) -0.009(6) -0.019(6)
C36 0.076(8) 0.100(8) 0.075(8) -0.011(7) -0.006(7) -0.001(7)
C37 0.084(8) 0.094(8) 0.082(8) -0.006(7) 0.007(7) -0.012(7)
C38 0.066(7) 0.082(8) 0.070(8) 0.007(6) 0.001(6) -0.005(6)
C39 0.037(6) 0.077(7) 0.079(8) -0.013(6) 0.000(6) 0.008(6)
C40 0.058(7) 0.072(7) 0.061(7) -0.006(6) 0.003(6) -0.012(6)
C41 0.070(8) 0.096(8) 0.082(8) 0.002(7) -0.003(7) 0.008(7)
C42 0.052(7) 0.070(7) 0.075(8) -0.017(6) 0.011(6) 0.006(6)
C43 0.076(8) 0.093(8) 0.077(8) -0.006(7) 0.005(7) -0.004(7)
C44 0.091(9) 0.115(9) 0.093(9) -0.020(8) 0.011(7) 0.005(8)
C45 0.077(8) 0.101(8) 0.089(8) -0.007(7) 0.009(7) -0.030(7)
C46 0.054(7) 0.107(8) 0.080(8) -0.021(7) 0.004(6) 0.013(7)
C47 0.053(7) 0.078(8) 0.083(8) -0.025(7) -0.007(6) 0.004(6)
C48 0.081(8) 0.099(8) 0.076(8) -0.012(7) -0.007(7) 0.007(7)
C49 0.094(8) 0.097(8) 0.079(8) -0.025(7) -0.005(7) -0.005(7)
C50 0.061(7) 0.094(8) 0.083(8) -0.013(7) -0.003(7) 0.008(7)
C51 0.081(8) 0.097(8) 0.084(8) -0.009(7) -0.007(7) 0.002(7)
C52 0.076(8) 0.112(9) 0.113(9) 0.011(8) -0.004(7) -0.007(7)
C53 0.123(11) 0.136(11) 0.136(11) -0.009(8) 0.007(8) -0.013(9)
C54 0.056(7) 0.056(7) 0.065(7) 0.005(6) -0.012(6) -0.011(6)
C55 0.046(6) 0.074(7) 0.060(7) 0.000(6) -0.014(6) -0.006(6)
C56 0.075(8) 0.095(8) 0.091(9) -0.002(7) -0.004(7) 0.009(7)
C57 0.066(7) 0.077(8) 0.083(8) -0.006(7) -0.001(7) -0.004(6)
C58 0.099(9) 0.103(9) 0.089(9) 0.003(7) -0.005(7) 0.016(7)
C59 0.092(8) 0.098(8) 0.087(8) -0.004(7) 0.006(7) 0.013(7)
C60 0.076(8) 0.103(8) 0.070(8) -0.010(7) 0.003(7) 0.006(7)
C61 0.075(8) 0.094(8) 0.077(8) -0.001(7) -0.007(7) 0.014(7)
C62 0.086(8) 0.098(8) 0.087(8) -0.022(7) -0.012(7) 0.003(7)
C63 0.059(7) 0.097(8) 0.083(8) 0.000(7) 0.003(6) -0.003(7)
C64 0.080(8) 0.113(9) 0.092(9) -0.013(7) 0.004(7) -0.003(7)
C65 0.051(6) 0.080(7) 0.050(7) 0.005(6) 0.003(6) 0.013(6)
C66 0.056(7) 0.063(7) 0.056(7) -0.015(6) 0.015(6) -0.002(6)
C67 0.079(8) 0.108(9) 0.078(8) 0.006(7) 0.008(7) -0.001(7)
C68 0.076(8) 0.096(8) 0.091(8) -0.015(7) 0.008(7) -0.021(7)
C69 0.068(8) 0.089(8) 0.088(8) 0.000(7) 0.003(7) 0.008(7)
C70 0.059(7) 0.079(8) 0.074(8) 0.004(7) -0.010(6) -0.005(7)
C71 0.055(7) 0.073(7) 0.066(7) -0.008(6) 0.005(6) 0.004(6)
C72 0.091(8) 0.110(9) 0.075(8) -0.032(7) 0.015(7) -0.005(7)
C73 0.126(10) 0.120(10) 0.124(10) -0.030(8) 0.005(8) 0.013(8)
C74 0.092(9) 0.107(9) 0.107(9) -0.030(8) -0.020(8) 0.006(8)
C75 0.104(9) 0.113(9) 0.115(9) -0.011(8) -0.018(8) 0.002(8)
C76 0.116(10) 0.125(10) 0.131(10) -0.006(8) -0.005(8) -0.012(8)
C77 0.080(8) 0.088(8) 0.094(8) -0.006(7) -0.020(7) 0.000(7)
C78 0.080(8) 0.083(8) 0.088(8) -0.009(7) -0.016(7) 0.001(7)
C79 0.056(7) 0.066(7) 0.081(8) -0.004(6) -0.008(6) 0.005(6)
C80 0.067(7) 0.084(8) 0.089(8) 0.001(7) -0.009(7) -0.017(7)
C81 0.065(7) 0.087(8) 0.069(8) 0.007(7) -0.009(6) 0.002(7)
C82 0.121(10) 0.155(11) 0.137(11) -0.001(9) -0.013(8) -0.009(9)
C83 0.153(12) 0.158(12) 0.159(12) 0.003(9) -0.001(9) 0.010(9)
C84 0.135(11) 0.153(11) 0.142(11) 0.011(9) -0.024(9) 0.004(9)
C85 0.189(14) 0.200(14) 0.179(13) 0.018(9) -0.020(9) 0.006(9)
C86 0.105(9) 0.140(10) 0.107(9) 0.019(8) -0.023(8) -0.011(8)
C87 0.082(8) 0.079(8) 0.099(9) 0.002(7) -0.007(7) 0.011(7)
C88 0.073(8) 0.080(8) 0.088(8) -0.004(7) -0.020(7) 0.010(7)
C89 0.098(9) 0.099(9) 0.111(9) -0.008(8) 0.001(8) -0.015(8)
C90 0.072(8) 0.081(8) 0.110(9) 0.007(7) 0.008(7) 0.002(7)
C91 0.110(10) 0.118(10) 0.146(10) -0.033(8) 0.010(8) -0.017(8)
C92 0.205(15) 0.217(15) 0.221(15) -0.016(10) 0.014(10) -0.013(10)
C93 0.087(9) 0.094(9) 0.120(9) -0.003(8) 0.010(8) -0.012(7)
C94 0.073(8) 0.096(9) 0.099(9) -0.011(7) -0.005(7) 0.004(7)
C95 0.026(5) 0.066(7) 0.086(8) -0.010(6) -0.012(6) -0.003(5)
C96 0.077(8) 0.103(9) 0.107(9) -0.007(7) 0.016(7) -0.012(7)
C97 0.149(12) 0.156(12) 0.154(11) -0.014(9) 0.022(9) 0.007(9)
C98 0.101(9) 0.112(9) 0.117(10) 0.017(8) -0.010(8) 0.007(8)
C99 0.100(9) 0.093(9) 0.105(9) -0.023(7) -0.006(8) 0.007(8)
C100 0.139(11) 0.119(10) 0.148(11) -0.002(8) 0.003(9) 0.011(9)
C101 0.102(9) 0.090(9) 0.126(10) 0.005(8) -0.006(8) -0.007(8)
C102 0.106(10) 0.115(10) 0.123(10) -0.015(8) -0.008(8) -0.006(8)
C103 0.090(8) 0.070(8) 0.091(8) 0.008(7) -0.013(7) 0.005(7)
C104 0.063(7) 0.100(9) 0.106(9) -0.003(7) -0.022(7) 0.008(7)
C105 0.103(9) 0.099(9) 0.095(9) -0.013(7) -0.010(8) -0.017(8)
C106 0.111(10) 0.145(10) 0.123(10) 0.006(8) -0.014(8) -0.006(8)
C107 0.171(13) 0.178(13) 0.187(13) -0.004(9) -0.005(9) -0.009(9)
C108 0.211(16) 0.242(16) 0.222(16) 0.014(10) -0.007(10) -0.011(10)
C109 0.172(13) 0.193(13) 0.171(13) 0.008(9) -0.018(9) -0.017(9)
C110 0.132(11) 0.153(11) 0.135(11) 0.010(9) -0.016(9) -0.005(9)
C111 0.095(9) 0.112(9) 0.098(9) 0.031(8) 0.009(7) -0.005(8)
C112 0.087(8) 0.100(9) 0.090(9) -0.008(7) -0.004(7) -0.013(7)
C113 0.062(7) 0.101(8) 0.091(8) 0.018(7) -0.001(7) -0.021(7)
C114 0.081(8) 0.094(9) 0.090(8) 0.016(7) 0.009(7) -0.001(7)
C115 0.098(9) 0.090(9) 0.118(9) 0.005(8) 0.022(8) 0.001(8)
C116 0.118(10) 0.124(10) 0.137(10) 0.010(8) 0.020(8) -0.003(8)
C117 0.105(10) 0.123(10) 0.126(10) 0.017(8) 0.010(8) -0.001(8)
C118 0.054(7) 0.096(8) 0.092(8) 0.032(7) 0.003(7) 0.006(7)
C119 0.050(6) 0.054(7) 0.082(8) 0.017(6) -0.003(6) -0.019(6)
C120 0.118(10) 0.130(10) 0.123(10) 0.012(8) 0.016(8) 0.016(8)
C121 0.077(8) 0.108(9) 0.080(8) 0.007(7) 0.023(7) 0.005(7)
C122 0.066(8) 0.105(9) 0.093(9) 0.008(7) 0.012(7) 0.014(7)
C123 0.095(9) 0.103(9) 0.100(9) 0.011(7) 0.023(7) 0.012(8)
C124 0.092(9) 0.113(9) 0.112(9) 0.003(8) 0.015(8) 0.022(8)
C125 0.080(8) 0.109(9) 0.110(9) 0.014(8) 0.012(7) 0.010(7)
C126 0.057(7) 0.093(8) 0.075(8) 0.000(7) 0.001(6) 0.011(7)
C127 0.081(8) 0.095(8) 0.095(9) 0.007(7) 0.000(7) 0.013(7)
C128 0.083(8) 0.096(8) 0.086(8) 0.025(7) 0.001(7) -0.002(7)
C129 0.090(8) 0.086(8) 0.114(9) 0.030(7) 0.008(7) -0.001(7)
C130 0.094(9) 0.116(9) 0.099(9) -0.019(8) 0.022(7) -0.016(8)
C131 0.111(9) 0.124(10) 0.100(9) -0.003(8) 0.004(8) -0.004(8)
C132 0.087(8) 0.112(9) 0.086(8) 0.007(7) 0.001(7) -0.014(7)
C133 0.098(9) 0.109(9) 0.080(8) 0.002(7) 0.002(7) 0.001(7)
C134 0.107(9) 0.123(10) 0.111(9) 0.001(8) 0.011(8) 0.004(8)
C135 0.112(9) 0.122(9) 0.096(9) 0.002(8) 0.007(8) 0.005(8)
C136 0.087(8) 0.097(8) 0.094(9) 0.004(7) 0.018(7) 0.011(7)
C137 0.079(8) 0.070(7) 0.088(8) -0.006(7) 0.005(7) -0.033(7)
C138 0.097(9) 0.109(9) 0.117(10) -0.006(8) -0.013(8) -0.022(8)
C139 0.120(10) 0.114(9) 0.113(10) -0.002(8) 0.014(8) -0.018(8)
C140 0.106(9) 0.107(9) 0.150(10) -0.020(8) 0.016(8) -0.039(8)
C141 0.098(9) 0.113(9) 0.087(9) -0.008(8) 0.022(7) -0.017(8)
C142 0.072(8) 0.086(8) 0.078(8) 0.001(7) -0.005(7) -0.020(7)
C143 0.066(7) 0.075(8) 0.078(8) 0.003(7) -0.011(7) -0.013(7)
C144 0.088(8) 0.113(9) 0.072(8) 0.007(7) 0.005(7) -0.013(7)
C145 0.114(10) 0.103(9) 0.114(9) 0.017(8) 0.005(8) 0.000(8)
C146 0.086(8) 0.092(9) 0.086(9) 0.001(7) -0.002(7) 0.023(7)
C147 0.104(9) 0.114(9) 0.100(9) -0.020(8) 0.005(8) 0.012(8)
C148 0.060(7) 0.091(8) 0.096(9) -0.007(7) -0.007(7) 0.018(7)
C149 0.096(9) 0.106(9) 0.089(9) 0.027(7) -0.013(7) -0.004(7)
C150 0.062(7) 0.073(7) 0.053(7) -0.028(6) 0.000(6) -0.004(6)
C151 0.093(9) 0.105(9) 0.105(9) 0.001(7) 0.018(7) 0.004(7)
C152 0.064(7) 0.058(7) 0.067(7) -0.010(6) -0.010(6) 0.012(6)
C153 0.067(7) 0.083(8) 0.085(8) 0.012(7) -0.011(7) 0.006(7)
C154 0.063(7) 0.067(7) 0.062(7) -0.013(6) 0.011(6) -0.011(6)
C155 0.176(12) 0.162(12) 0.155(12) -0.009(9) -0.012(9) 0.008(9)
C156 0.080(8) 0.094(9) 0.083(9) 0.009(7) -0.008(7) 0.014(7)
C157 0.099(9) 0.129(10) 0.115(9) -0.010(8) -0.010(8) 0.021(8)
C158 0.069(8) 0.092(8) 0.082(8) 0.010(7) -0.011(7) 0.002(7)
C159 0.106(10) 0.128(10) 0.134(10) 0.027(8) 0.009(8) -0.009(8)
C160 0.101(9) 0.089(9) 0.100(9) 0.003(8) -0.002(8) 0.004(8)
C161 0.091(9) 0.114(9) 0.098(9) -0.020(7) -0.021(7) 0.019(7)
C162 0.067(8) 0.090(8) 0.081(8) -0.010(7) -0.008(7) -0.001(7)
C163 0.079(8) 0.082(8) 0.093(8) -0.012(7) 0.000(7) 0.000(7)
C164 0.054(7) 0.062(7) 0.055(7) -0.014(6) 0.006(6) -0.003(6)
C165 0.176(13) 0.187(13) 0.172(13) 0.007(9) -0.002(9) 0.006(9)
C166 0.108(9) 0.107(9) 0.109(10) 0.006(8) -0.004(8) 0.020(8)
C167 0.096(9) 0.114(9) 0.102(9) -0.020(8) 0.009(7) 0.005(8)
C168 0.082(8) 0.085(8) 0.071(8) 0.002(7) -0.009(7) 0.005(7)
C169 0.109(10) 0.125(10) 0.126(10) 0.011(8) -0.022(8) 0.007(8)
C170 0.085(8) 0.101(9) 0.097(9) 0.011(8) -0.025(7) -0.012(8)
C171 0.102(9) 0.129(10) 0.101(9) 0.002(8) -0.024(8) -0.026(8)
C172 0.092(9) 0.093(8) 0.082(9) -0.014(7) -0.009(7) 0.000(7)
C173 0.077(8) 0.131(10) 0.114(9) 0.016(8) 0.010(7) 0.004(8)
C174 0.064(7) 0.066(7) 0.067(7) -0.004(6) -0.014(6) -0.006(7)
C175 0.112(10) 0.140(10) 0.110(10) -0.009(8) -0.010(8) 0.029(8)
C176 0.060(7) 0.095(8) 0.067(8) -0.014(7) 0.002(6) -0.003(7)
C177 0.112(10) 0.110(9) 0.120(10) -0.002(8) -0.002(8) 0.005(8)
C178 0.073(8) 0.087(8) 0.083(8) 0.001(7) -0.018(7) -0.003(7)
C179 0.070(7) 0.076(7) 0.079(8) 0.023(6) -0.002(6) 0.015(6)
C180 0.073(8) 0.079(8) 0.082(8) 0.018(7) -0.010(7) 0.021(7)
C181 0.113(9) 0.106(9) 0.111(9) -0.002(8) -0.002(8) 0.008(8)
C182 0.061(7) 0.060(7) 0.054(7) -0.010(6) 0.013(6) 0.004(6)
C183 0.086(8) 0.093(8) 0.077(8) 0.020(7) -0.014(7) -0.008(7)
C184 0.049(6) 0.070(7) 0.059(7) 0.016(6) -0.013(6) -0.004(6)
C185 0.093(8) 0.085(8) 0.078(8) -0.004(7) 0.016(7) 0.001(7)
C186 0.074(8) 0.107(9) 0.103(9) -0.023(8) 0.010(7) -0.011(8)
C187 0.089(8) 0.096(8) 0.095(9) 0.029(7) 0.015(7) 0.006(7)
C188 0.059(7) 0.091(8) 0.072(8) 0.018(7) 0.001(7) -0.003(7)

loop_
_atom_type_symbol
_atom_type_description
_atom_type_scat_dispersion_real
_atom_type_scat_dispersion_imag
_atom_type_scat_source
C C 0.0033 0.0016 'International Tables Vol C Tables 4.2.6.8 and 6.1.1.4'
H H 0.0000 0.0000 'International Tables Vol C Tables 4.2.6.8 and 6.1.1.4'
N N 0.0061 0.0033 'International Tables Vol C Tables 4.2.6.8 and 6.1.1.4'
O O 0.0106 0.0060 'International Tables Vol C Tables 4.2.6.8 and 6.1.1.4'
Cd Cd -0.8075 1.2024 'International Tables Vol C Tables 4.2.6.8 and 6.1.1.4'
Nd Nd -0.1943 3.0179 'International Tables Vol C Tables 4.2.6.8 and 6.1.1.4'
Cl Cl 0.1484 0.1585 'International Tables Vol C Tables 4.2.6.8 and 6.1.1.4'

loop_
_geom_angle_atom_site_label_1
_geom_angle_atom_site_label_2
_geom_angle_atom_site_label_3
_geom_angle
_geom_angle_site_symmetry_1
_geom_angle_site_symmetry_3
O2 Nd1 O30 84.7(3) . .
O2 Nd1 O6 130.3(3) . .
O30 Nd1 O6 118.8(3) . .
O2 Nd1 O33 159.8(3) . .
O30 Nd1 O33 78.9(3) . .
O6 Nd1 O33 68.9(3) . .
O2 Nd1 O28 79.6(3) . .
O30 Nd1 O28 75.0(3) . .
O6 Nd1 O28 145.4(3) . .
O33 Nd1 O28 84.7(3) . .
O2 Nd1 O31 108.7(3) . .
O30 Nd1 O31 140.5(3) . .
O6 Nd1 O31 81.3(3) . .
O33 Nd1 O31 77.9(3) . .
O28 Nd1 O31 71.4(3) . .
O2 Nd1 N3 72.8(3) . .
O30 Nd1 N3 75.4(4) . .
O6 Nd1 N3 72.4(4) . .
O33 Nd1 N3 113.6(4) . .
O28 Nd1 N3 141.0(4) . .
O31 Nd1 N3 143.7(4) . .
O2 Nd1 O1 64.1(3) . .
O30 Nd1 O1 144.7(3) . .
O6 Nd1 O1 75.6(3) . .
O33 Nd1 O1 134.8(3) . .
O28 Nd1 O1 112.5(3) . .
O31 Nd1 O1 69.8(3) . .
N3 Nd1 O1 79.6(4) . .
O2 Nd1 Cd3 161.7(2) . .
O30 Nd1 Cd3 112.2(2) . .
O6 Nd1 Cd3 35.6(2) . .
O33 Nd1 Cd3 38.3(2) . .
O28 Nd1 Cd3 110.7(2) . .
O31 Nd1 Cd3 63.1(2) . .
N3 Nd1 Cd3 103.6(3) . .
O1 Nd1 Cd3 97.6(2) . .
O42 Nd2 O45 142.4(4) . .
O42 Nd2 O18 117.2(4) . .
O45 Nd2 O18 81.6(4) . .
O42 Nd2 O14 86.7(4) . .
O45 Nd2 O14 105.9(4) . .
O18 Nd2 O14 130.5(4) . .
O42 Nd2 O40 75.6(4) . .
O45 Nd2 O40 73.5(4) . .
O18 Nd2 O40 148.6(4) . .
O14 Nd2 O40 75.8(4) . .
O42 Nd2 O44 78.1(3) . .
O45 Nd2 O44 77.9(4) . .
O18 Nd2 O44 71.8(3) . .
O14 Nd2 O44 157.5(4) . .
O40 Nd2 O44 84.3(4) . .
O42 Nd2 N9 75.9(4) . .
O45 Nd2 N9 141.3(4) . .
O18 Nd2 N9 70.9(4) . .
O14 Nd2 N9 74.8(4) . .
O40 Nd2 N9 139.8(4) . .
O44 Nd2 N9 116.5(4) . .
O42 Nd2 O13 144.8(4) . .
O45 Nd2 O13 69.6(4) . .
O18 Nd2 O13 72.8(3) . .
O14 Nd2 O13 65.2(4) . .
O40 Nd2 O13 114.4(4) . .
O44 Nd2 O13 134.5(3) . .
N9 Nd2 O13 76.4(4) . .
O42 Nd2 Cd6 109.3(2) . .
O45 Nd2 Cd6 64.6(3) . .
O18 Nd2 Cd6 37.8(3) . .
O14 Nd2 Cd6 163.3(3) . .
O40 Nd2 Cd6 112.2(3) . .
O44 Nd2 Cd6 37.8(2) . .
N9 Nd2 Cd6 103.7(3) . .
O13 Nd2 Cd6 98.1(2) . .
O42 Nd2 Cd5 66.8(2) . .
O45 Nd2 Cd5 105.1(3) . .
O18 Nd2 Cd5 163.1(3) . .
O14 Nd2 Cd5 33.0(3) . .
O40 Nd2 Cd5 46.9(3) . .
O44 Nd2 Cd5 124.5(2) . .
N9 Nd2 Cd5 95.5(3) . .
O13 Nd2 Cd5 94.8(2) . .
Cd6 Nd2 Cd5 158.92(3) . .
O59 Nd3 O19 87.9(4) . .
O59 Nd3 O15 114.9(4) . .
O19 Nd3 O15 130.9(4) . .
O59 Nd3 O57 75.0(4) . .
O19 Nd3 O57 78.3(4) . .
O15 Nd3 O57 147.3(4) . .
O59 Nd3 O56 142.9(4) . .
O19 Nd3 O56 106.3(4) . .
O15 Nd3 O56 81.8(4) . .
O57 Nd3 O56 74.7(3) . .
O59 Nd3 O54 75.8(4) . .
O19 Nd3 O54 157.0(3) . .
O15 Nd3 O54 71.6(3) . .
O57 Nd3 O54 81.8(3) . .
O56 Nd3 O54 79.1(3) . .
O59 Nd3 N8 75.8(4) . .
O19 Nd3 N8 73.3(4) . .
O15 Nd3 N8 71.6(4) . .
O57 Nd3 N8 139.6(4) . .
O56 Nd3 N8 140.9(4) . .
O54 Nd3 N8 117.0(4) . .
O59 Nd3 O20 145.6(4) . .
O19 Nd3 O20 64.3(4) . .
O15 Nd3 O20 75.1(3) . .
O57 Nd3 O20 115.3(4) . .
O56 Nd3 O20 68.6(4) . .
O54 Nd3 O20 136.3(3) . .
N8 Nd3 O20 77.0(4) . .
O59 Nd3 Cd9 107.5(3) . .
O19 Nd3 Cd9 163.6(3) . .
O15 Nd3 Cd9 37.3(3) . .
O57 Nd3 Cd9 110.7(3) . .
O56 Nd3 Cd9 64.9(3) . .
O54 Nd3 Cd9 38.6(2) . .
N8 Nd3 Cd9 104.3(3) . .
O20 Nd3 Cd9 99.3(3) . .
O59 Nd3 Cd10 67.8(3) . .
O19 Nd3 Cd10 34.2(3) . .
O15 Nd3 Cd10 164.5(3) . .
O57 Nd3 Cd10 47.7(3) . .
O56 Nd3 Cd10 105.3(2) . .
O54 Nd3 Cd10 122.9(2) . .
N8 Nd3 Cd10 95.2(3) . .
O20 Nd3 Cd10 94.4(2) . .
Cd9 Nd3 Cd10 158.22(3) . .
O47 Nd4 O7 84.7(3) 14_545 14_545
O47 Nd4 O52 75.8(3) 14_545 14_545
O7 Nd4 O52 78.5(4) 14_545 14_545
O47 Nd4 O3 118.2(4) 14_545 14_545
O7 Nd4 O3 126.9(4) 14_545 14_545
O52 Nd4 O3 149.8(3) 14_545 14_545
O47 Nd4 O68 139.6(3) 14_545 .
O7 Nd4 O68 110.5(3) 14_545 .
O52 Nd4 O68 71.2(3) 14_545 .
O3 Nd4 O68 83.3(3) 14_545 .
O47 Nd4 O64 77.7(3) 14_545 .
O7 Nd4 O64 160.1(3) 14_545 .
O52 Nd4 O64 88.1(3) 14_545 .
O3 Nd4 O64 70.8(3) 14_545 .
O68 Nd4 O64 78.3(3) . .
O47 Nd4 N2 75.6(4) 14_545 14_545
O7 Nd4 N2 72.0(4) 14_545 14_545
O52 Nd4 N2 140.3(3) 14_545 14_545
O3 Nd4 N2 69.3(3) 14_545 14_545
O68 Nd4 N2 144.2(4) . 14_545
O64 Nd4 N2 111.8(3) . 14_545
O47 Nd4 O8 145.1(3) 14_545 14_545
O7 Nd4 O8 63.8(3) 14_545 14_545
O52 Nd4 O8 109.6(4) 14_545 14_545
O3 Nd4 O8 75.0(3) 14_545 14_545
O68 Nd4 O8 70.1(3) . 14_545
O64 Nd4 O8 135.5(3) . 14_545
N2 Nd4 O8 80.5(4) 14_545 14_545
O47 Nd4 Cd12 110.7(2) 14_545 .
O7 Nd4 Cd12 162.1(3) 14_545 .
O52 Nd4 Cd12 113.4(2) 14_545 .
O3 Nd4 Cd12 38.1(3) 14_545 .
O68 Nd4 Cd12 64.0(2) . .
O64 Nd4 Cd12 37.8(2) . .
N2 Nd4 Cd12 102.2(3) 14_545 .
O8 Nd4 Cd12 98.8(2) 14_545 .
O22 Cd1 O25 141.3(5) 14_545 .
O22 Cd1 O46 75.5(4) 14_545 14_545
O25 Cd1 O46 111.5(4) . 14_545
O22 Cd1 O26 88.3(4) 14_545 .
O25 Cd1 O26 55.0(4) . .
O46 Cd1 O26 88.7(4) 14_545 .
O22 Cd1 O21 68.5(4) 14_545 14_545
O25 Cd1 O21 98.1(4) . 14_545
O46 Cd1 O21 143.9(4) 14_545 14_545
O26 Cd1 O21 91.9(3) . 14_545
O22 Cd1 Cl1 112.8(3) 14_545 .
O25 Cd1 Cl1 104.3(4) . .
O46 Cd1 Cl1 96.8(3) 14_545 .
O26 Cd1 Cl1 158.9(3) . .
O21 Cd1 Cl1 95.4(3) 14_545 .
O22 Cd1 C146 114.6(5) 14_545 .
O25 Cd1 C146 27.9(4) . .
O46 Cd1 C146 101.2(4) 14_545 .
O26 Cd1 C146 27.1(4) . .
O21 Cd1 C146 95.3(4) 14_545 .
Cl1 Cd1 C146 132.1(4) . .
O27 Cd2 O2 106.6(3) . .
O27 Cd2 N1 171.1(4) . .
O2 Cd2 N1 78.8(3) . .
O27 Cd2 O29 91.7(3) . .
O2 Cd2 O29 93.4(3) . .
N1 Cd2 O29 95.0(4) . .
O27 Cd2 O43 88.7(3) . .
O2 Cd2 O43 161.5(3) . .
N1 Cd2 O43 84.8(4) . .
O29 Cd2 O43 96.5(3) . .
O27 Cd2 O26 84.0(3) . .
O2 Cd2 O26 85.3(3) . .
N1 Cd2 O26 89.5(4) . .
O29 Cd2 O26 174.9(3) . .
O43 Cd2 O26 86.1(3) . .
O6 Cd3 O10 149.3(3) . .
O6 Cd3 O32 98.1(3) . .
O10 Cd3 O32 75.6(3) . .
O6 Cd3 N5 96.8(4) . .
O10 Cd3 N5 82.0(4) . .
O32 Cd3 N5 156.1(4) . .
O6 Cd3 O33 69.6(3) . .
O10 Cd3 O33 139.3(3) . .
O32 Cd3 O33 91.2(3) . .
N5 Cd3 O33 111.6(4) . .
O6 Cd3 O5 67.0(3) . .
O10 Cd3 O5 82.5(3) . .
O32 Cd3 O5 85.7(3) . .
N5 Cd3 O5 83.0(4) . .
O33 Cd3 O5 135.5(3) . .
O6 Cd3 O34 121.9(3) . .
O10 Cd3 O34 87.4(3) . .
O32 Cd3 O34 81.3(3) . .
N5 Cd3 O34 106.2(3) . .
O33 Cd3 O34 52.4(3) . .
O5 Cd3 O34 165.2(3) . .
O6 Cd3 Nd1 36.5(2) . .
O10 Cd3 Nd1 156.8(2) . .
O32 Cd3 Nd1 81.3(3) . .
N5 Cd3 Nd1 121.1(3) . .
O33 Cd3 Nd1 38.2(2) . .
O5 Cd3 Nd1 97.8(3) . .
O34 Cd3 Nd1 87.4(2) . .
O32 Cd4 O10 74.2(3) . .
O32 Cd4 O37 118.9(3) . .
O10 Cd4 O37 141.8(4) . .
O32 Cd4 O36 112.7(4) . .
O10 Cd4 O36 98.4(4) . .
O37 Cd4 O36 107.0(4) . .
O32 Cd4 O9 141.4(4) . .
O10 Cd4 O9 67.5(4) . .
O37 Cd4 O9 90.0(4) . .
O36 Cd4 O9 78.4(4) . .
O32 Cd4 O38 89.5(3) . .
O10 Cd4 O38 91.2(3) . .
O37 Cd4 O38 55.6(3) . .
O36 Cd4 O38 157.5(4) . .
O9 Cd4 O38 86.7(4) . .
O32 Cd4 O35 80.1(4) . .
O10 Cd4 O35 130.0(5) . .
O37 Cd4 O35 88.3(5) . .
O36 Cd4 O35 53.9(5) . .
O9 Cd4 O35 129.1(5) . .
O38 Cd4 O35 131.1(5) . .
O32 Cd4 C158 104.7(4) . .
O10 Cd4 C158 116.7(4) . .
O37 Cd4 C158 28.5(4) . .
O36 Cd4 C158 134.3(5) . .
O9 Cd4 C158 88.7(4) . .
O38 Cd4 C158 27.1(4) . .
O35 Cd4 C158 111.0(6) . .
O32 Cd4 C156 97.7(5) . .
O10 Cd4 C156 115.8(4) . .
O37 Cd4 C156 98.6(4) . .
O36 Cd4 C156 25.9(4) . .
O9 Cd4 C156 102.9(5) . .
O38 Cd4 C156 153.0(5) . .
O35 Cd4 C156 28.0(5) . .
C158 Cd4 C156 126.6(5) . .
O14 Cd5 O39 111.3(4) . .
O14 Cd5 O41 94.9(3) . .
O39 Cd5 O41 92.7(4) . .
O14 Cd5 N7 79.0(4) . .
O39 Cd5 N7 166.6(4) . .
O41 Cd5 N7 94.9(4) . .
O14 Cd5 O34 160.8(3) . .
O39 Cd5 O34 85.4(3) . .
O41 Cd5 O34 93.7(3) . .
N7 Cd5 O34 83.1(4) . .
O14 Cd5 O38 83.8(3) . .
O39 Cd5 O38 82.9(4) . .
O41 Cd5 O38 174.5(3) . .
N7 Cd5 O38 90.1(4) . .
O34 Cd5 O38 89.2(3) . .
O14 Cd5 Nd2 33.1(2) . .
O39 Cd5 Nd2 87.0(3) . .
O41 Cd5 Nd2 73.4(2) . .
N7 Cd5 Nd2 105.7(3) . .
O34 Cd5 Nd2 164.7(2) . .
O38 Cd5 Nd2 103.0(2) . .
O22 Cd6 O46 76.9(4) . .
O22 Cd6 N11 83.4(4) . .
O46 Cd6 N11 159.6(4) . .
O22 Cd6 O44 136.9(4) . .
O46 Cd6 O44 85.3(4) . .
N11 Cd6 O44 113.1(4) . .
O22 Cd6 O18 147.9(4) . .
O46 Cd6 O18 94.8(4) . .
N11 Cd6 O18 99.1(4) . .
O44 Cd6 O18 71.5(4) . .
O22 Cd6 O17 83.2(4) . .
O46 Cd6 O17 89.2(4) . .
N11 Cd6 O17 83.3(4) . .
O44 Cd6 O17 136.0(4) . .
O18 Cd6 O17 65.5(4) . .
O22 Cd6 O43 87.3(3) . 14_545
O46 Cd6 O43 83.1(4) . 14_545
N11 Cd6 O43 101.4(4) . 14_545
O44 Cd6 O43 51.4(3) . 14_545
O18 Cd6 O43 122.9(3) . 14_545
O17 Cd6 O43 169.0(4) . 14_545
O22 Cd6 Nd2 154.5(3) . .
O46 Cd6 Nd2 77.7(3) . .
N11 Cd6 Nd2 122.0(3) . .
O44 Cd6 Nd2 38.6(3) . .
O18 Cd6 Nd2 36.7(2) . .
O17 Cd6 Nd2 97.6(3) . .
O43 Cd6 Nd2 88.46(19) 14_545 .
O51 Cd7 O7 107.1(4) . .
O51 Cd7 O48 92.3(4) . .
O7 Cd7 O48 96.1(4) . .
O51 Cd7 N4 170.1(4) . .
O7 Cd7 N4 78.3(4) . .
O48 Cd7 N4 95.5(4) . .
O51 Cd7 O53 89.9(4) . .
O7 Cd7 O53 159.8(3) . .
O48 Cd7 O53 94.0(4) . .
N4 Cd7 O53 83.4(4) . .
O51 Cd7 O50 83.8(4) . .
O7 Cd7 O50 84.9(4) . .
O48 Cd7 O50 176.1(4) . .
N4 Cd7 O50 88.4(4) . .
O53 Cd7 O50 86.2(4) . .
O55 Cd8 O11 75.1(4) . .
O55 Cd8 O49 116.7(4) . .
O11 Cd8 O49 144.1(4) . .
O55 Cd8 O12 142.2(4) . .
O11 Cd8 O12 67.5(4) . .
O49 Cd8 O12 97.1(4) . .
O55 Cd8 O50 91.0(4) . .
O11 Cd8 O50 91.3(4) . .
O49 Cd8 O50 56.5(4) . .
O12 Cd8 O50 94.4(4) . .
O55 Cd8 Cl2 97.3(3) . .
O11 Cd8 Cl2 117.2(3) . .
O49 Cd8 Cl2 95.7(4) . .
O12 Cd8 Cl2 95.4(3) . .
O50 Cd8 Cl2 151.5(3) . .
O55 Cd8 C172 105.1(4) . .
O11 Cd8 C172 120.1(5) . .
O49 Cd8 C172 26.7(4) . .
O12 Cd8 C172 97.7(4) . .
O50 Cd8 C172 29.9(4) . .
Cl2 Cd8 C172 122.0(4) . .
O11 Cd9 O55 76.2(4) . .
O11 Cd9 O15 148.5(3) . .
O55 Cd9 O15 97.1(4) . .
O11 Cd9 N6 83.8(4) . .
O55 Cd9 N6 159.0(4) . .
O15 Cd9 N6 96.9(4) . .
O11 Cd9 O54 137.0(4) . .
O55 Cd9 O54 88.2(3) . .
O15 Cd9 O54 72.1(4) . .
N6 Cd9 O54 111.0(4) . .
O11 Cd9 O16 82.7(4) . .
O55 Cd9 O16 85.5(4) . .
O15 Cd9 O16 66.1(4) . .
N6 Cd9 O16 85.9(4) . .
O54 Cd9 O16 136.5(4) . .
O11 Cd9 O53 86.6(3) . .
O55 Cd9 O53 84.3(3) . .
O15 Cd9 O53 123.8(3) . .
N6 Cd9 O53 100.7(3) . .
O54 Cd9 O53 51.8(3) . .
O16 Cd9 O53 166.7(4) . .
O11 Cd9 Nd3 156.3(3) . .
O55 Cd9 Nd3 80.1(3) . .
O15 Cd9 Nd3 36.8(3) . .
N6 Cd9 Nd3 119.9(3) . .
O54 Cd9 Nd3 39.5(3) . .
O16 Cd9 Nd3 97.0(3) . .
O53 Cd9 Nd3 89.7(2) . .
O58 Cd10 N10 165.7(4) . .
O58 Cd10 O19 110.7(4) . .
N10 Cd10 O19 79.5(4) . .
O58 Cd10 O60 94.6(4) . .
N10 Cd10 O60 94.6(4) . .
O19 Cd10 O60 93.7(4) . .
O58 Cd10 O63 86.4(3) . .
N10 Cd10 O63 82.2(4) . .
O19 Cd10 O63 160.8(3) . .
O60 Cd10 O63 93.4(3) . .
O58 Cd10 O61 81.0(4) . .
N10 Cd10 O61 90.6(4) . .
O19 Cd10 O61 83.9(3) . .
O60 Cd10 O61 173.8(4) . .
O63 Cd10 O61 90.6(3) . .
O58 Cd10 Nd3 86.6(3) . .
N10 Cd10 Nd3 106.5(3) . .
O19 Cd10 Nd3 33.1(3) . .
O60 Cd10 Nd3 73.0(2) . .
O63 Cd10 Nd3 164.2(2) . .
O61 Cd10 Nd3 102.2(2) . .
O23 Cd11 O62 142.9(3) . .
O23 Cd11 O66 103.0(4) . .
O62 Cd11 O66 100.2(3) . .
O23 Cd11 O67 76.2(3) . .
O62 Cd11 O67 113.0(3) . .
O66 Cd11 O67 124.4(4) . .
O23 Cd11 O61 91.8(4) . .
O62 Cd11 O61 54.7(3) . .
O66 Cd11 O61 147.5(3) . .
O67 Cd11 O61 86.9(3) . .
O23 Cd11 O65 126.5(3) . .
O62 Cd11 O65 90.6(3) . .
O66 Cd11 O65 54.5(4) . .
O67 Cd11 O65 81.0(4) . .
O61 Cd11 O65 134.6(4) . .
O23 Cd11 O24 66.1(3) . .
O62 Cd11 O24 92.9(3) . .
O66 Cd11 O24 75.0(3) . .
O67 Cd11 O24 141.2(3) . .
O61 Cd11 O24 85.2(3) . .
O65 Cd11 O24 129.2(3) . .
O23 Cd11 C188 116.7(4) . .
O62 Cd11 C188 96.7(4) . .
O66 Cd11 C188 26.8(4) . .
O67 Cd11 C188 103.2(4) . .
O61 Cd11 C188 151.2(4) . .
O65 Cd11 C188 27.7(4) . .
O24 Cd11 C188 101.8(4) . .
O23 Cd11 C182 117.7(4) . .
O62 Cd11 C182 27.8(3) . .
O66 Cd11 C182 125.9(4) . .
O67 Cd11 C182 99.8(4) . .
O61 Cd11 C182 26.9(3) . .
O65 Cd11 C182 113.4(4) . .
O24 Cd11 C182 89.9(4) . .
C188 Cd11 C182 124.3(5) . .
O23 Cd12 N12 80.6(4) . .
O23 Cd12 O67 77.9(4) . .
N12 Cd12 O67 157.1(4) . .
O23 Cd12 O64 139.4(3) . .
N12 Cd12 O64 112.2(4) . .
O67 Cd12 O64 89.5(3) . .
O23 Cd12 O3 148.2(4) . 14_545
N12 Cd12 O3 97.5(4) . 14_545
O67 Cd12 O3 96.6(3) . 14_545
O64 Cd12 O3 70.9(3) . 14_545
O23 Cd12 O4 82.3(3) . 14_545
N12 Cd12 O4 84.3(4) . 14_545
O67 Cd12 O4 85.1(3) . 14_545
O64 Cd12 O4 135.4(3) . 14_545
O3 Cd12 O4 65.9(3) 14_545 14_545
O23 Cd12 O63 87.4(3) . .
N12 Cd12 O63 106.4(4) . .
O67 Cd12 O63 80.5(3) . .
O64 Cd12 O63 52.3(3) . .
O3 Cd12 O63 123.0(3) 14_545 .
O4 Cd12 O63 163.8(3) 14_545 .
O23 Cd12 Nd4 157.0(3) . .
N12 Cd12 Nd4 122.3(4) . .
O67 Cd12 Nd4 79.1(2) . .
O64 Cd12 Nd4 38.6(2) . .
O3 Cd12 Nd4 37.5(2) 14_545 .
O4 Cd12 Nd4 97.2(2) 14_545 .
O63 Cd12 Nd4 87.45(19) . .
C8 N1 C9 116.0(12) . .
C8 N1 Cd2 124.4(10) . .
C9 N1 Cd2 118.4(8) . .
C17 N2 C16 113.7(12) . .
C17 N2 Nd4 124.6(9) . 14_545
C16 N2 Nd4 120.3(8) . 14_545
C32 N3 C33 113.0(12) . .
C32 N3 Nd1 126.6(10) . .
C33 N3 Nd1 119.4(9) . .
C41 N4 C40 117.7(13) . .
C41 N4 Cd7 123.5(10) . .
C40 N4 Cd7 118.8(9) . .
C56 N5 C57 120.3(13) . .
C56 N5 Cd3 123.1(11) . .
C57 N5 Cd3 116.6(10) . .
C65 N6 C64 118.8(13) . .
C65 N6 Cd9 123.9(10) . .
C64 N6 Cd9 117.1(10) . .
C80 N7 C81 115.8(14) . .
C80 N7 Cd5 124.6(11) . .
C81 N7 Cd5 119.3(9) . .
C89 N8 C88 114.1(14) . .
C89 N8 Nd3 125.5(13) . .
C88 N8 Nd3 119.8(9) . .
C104 N9 C105 116.5(15) . .
C104 N9 Nd2 126.7(12) . .
C105 N9 Nd2 115.3(11) . .
C113 N10 C112 114.3(14) . .
C113 N10 Cd10 123.1(11) . .
C112 N10 Cd10 122.4(10) . .
C128 N11 C129 117.6(14) . .
C128 N11 Cd6 124.8(11) . .
C129 N11 Cd6 117.5(9) . .
C137 N12 C136 116.7(15) . .
C137 N12 Cd12 127.6(12) . .
C136 N12 Cd12 115.6(10) . .
C2 O1 C1 114.0(11) . .
C2 O1 Nd1 114.8(8) . .
C1 O1 Nd1 131.1(8) . .
C7 O2 Nd1 127.5(9) . .
C7 O2 Cd2 115.8(9) . .
Nd1 O2 Cd2 116.0(3) . .
C23 O3 Nd4 129.8(9) . 14_545
C23 O3 Cd12 123.3(8) . 14_545
Nd4 O3 Cd12 104.5(4) 14_545 14_545
C22 O4 C24 118.5(12) . .
C22 O4 Cd12 113.5(9) . 14_545
C24 O4 Cd12 125.7(9) . 14_545
C26 O5 C25 115.7(11) . .
C26 O5 Cd3 113.2(9) . .
C25 O5 Cd3 127.0(9) . .
C31 O6 Cd3 122.5(8) . .
C31 O6 Nd1 127.8(8) . .
Cd3 O6 Nd1 107.8(4) . .
C47 O7 Nd4 124.1(9) . 14_545
C47 O7 Cd7 120.7(9) . .
Nd4 O7 Cd7 114.3(4) 14_545 .
C46 O8 C48 117.7(12) . .
C46 O8 Nd4 112.5(8) . 14_545
C48 O8 Nd4 129.7(9) . 14_545
C50 O9 C49 116.6(13) . .
C50 O9 Cd4 114.9(10) . .
C49 O9 Cd4 120.7(10) . .
C55 O10 Cd3 133.6(9) . .
C55 O10 Cd4 119.2(9) . .
Cd3 O10 Cd4 105.3(4) . .
C71 O11 Cd9 131.1(10) . .
C71 O11 Cd8 122.3(9) . .
Cd9 O11 Cd8 104.9(4) . .
C70 O12 C72 117.7(12) . .
C70 O12 Cd8 114.5(8) . .
C72 O12 Cd8 123.0(9) . .
C73 O13 C74 119.1(13) . .
C73 O13 Nd2 126.8(11) . .
C74 O13 Nd2 114.0(9) . .
C79 O14 Cd5 125.3(9) . .
C79 O14 Nd2 120.6(9) . .
Cd5 O14 Nd2 113.8(4) . .
C95 O15 Nd3 133.1(9) . .
C95 O15 Cd9 120.3(9) . .
Nd3 O15 Cd9 106.0(4) . .
C94 O16 C96 117.8(12) . .
C94 O16 Cd9 111.6(10) . .
C96 O16 Cd9 126.7(9) . .
C98 O17 C97 117.1(16) . .
C98 O17 Cd6 113.3(12) . .
C97 O17 Cd6 125.9(12) . .
C103 O18 Nd2 135.5(11) . .
C103 O18 Cd6 118.5(11) . .
Nd2 O18 Cd6 105.5(4) . .
C119 O19 Nd3 126.1(9) . .
C119 O19 Cd10 121.1(9) . .
Nd3 O19 Cd10 112.7(4) . .
C118 O20 C120 115.0(12) . .
C118 O20 Nd3 115.5(9) . .
C120 O20 Nd3 129.2(10) . .
C122 O21 C121 115.4(12) . .
C122 O21 Cd1 116.5(9) . 14_545
C121 O21 Cd1 124.1(9) . 14_545
C127 O22 Cd6 129.8(10) . .
C127 O22 Cd1 122.2(10) . 14_545
Cd6 O22 Cd1 105.7(4) . 14_545
C143 O23 Cd12 132.1(10) . .
C143 O23 Cd11 122.8(10) . .
Cd12 O23 Cd11 104.1(4) . .
C142 O24 C144 120.4(12) . .
C142 O24 Cd11 112.4(8) . .
C144 O24 Cd11 117.8(9) . .
C146 O25 Cd1 96.0(11) . .
C146 O26 Cd1 92.0(10) . .
C146 O26 Cd2 129.4(11) . .
Cd1 O26 Cd2 138.0(5) . .
C148 O27 Cd2 110.7(9) . .
C148 O28 Nd1 161.7(11) . .
C150 O29 Cd2 132.6(9) . .
C150 O30 Nd1 144.6(10) . .
C152 O31 Nd1 143.2(10) . .
C152 O32 Cd3 119.5(9) . .
C152 O32 Cd4 134.7(9) . .
Cd3 O32 Cd4 104.9(4) . .
C154 O33 Nd1 144.0(9) . .
C154 O33 Cd3 100.4(8) . .
Nd1 O33 Cd3 103.5(3) . .
C154 O34 Cd5 130.6(9) . .
C154 O34 Cd3 89.2(9) . .
Cd5 O34 Cd3 136.9(4) . .
C156 O35 Cd4 86.2(11) . .
C156 O36 Cd4 93.5(11) . .
C158 O37 Cd4 90.6(9) . .
C158 O38 Cd5 138.5(10) . .
C158 O38 Cd4 87.3(9) . .
Cd5 O38 Cd4 133.9(4) . .
C160 O39 Cd5 106.2(11) . .
C160 O40 Nd2 169.0(12) . .
C162 O41 Cd5 126.8(10) . .
C162 O42 Nd2 141.9(11) . .
C164 O43 Cd2 130.3(9) 14_545 .
C164 O43 Cd6 89.0(8) 14_545 14_545
Cd2 O43 Cd6 135.3(4) . 14_545
C164 O44 Cd6 102.0(8) . .
C164 O44 Nd2 148.6(9) . .
Cd6 O44 Nd2 103.6(4) . .
C166 O45 Nd2 146.3(12) . .
C166 O46 Cd6 128.0(12) . .
C166 O46 Cd1 130.0(12) . 14_545
Cd6 O46 Cd1 101.9(4) . 14_545
C168 O47 Nd4 142.8(11) . 14_545
C168 O48 Cd7 124.2(10) . .
C172 O49 Cd8 96.1(11) . .
C172 O50 Cd7 136.9(11) . .
C172 O50 Cd8 86.9(10) . .
Cd7 O50 Cd8 136.1(5) . .
C170 O51 Cd7 111.5(11) . .
C170 O52 Nd4 164.2(12) . 14_545
C174 O53 Cd7 129.7(9) . .
C174 O53 Cd9 86.7(9) . .
Cd7 O53 Cd9 137.1(5) . .
C174 O54 Cd9 101.6(9) . .
C174 O54 Nd3 147.6(9) . .
Cd9 O54 Nd3 101.9(4) . .
C176 O55 Cd9 121.4(9) . .
C176 O55 Cd8 134.3(10) . .
Cd9 O55 Cd8 103.8(4) . .
C176 O56 Nd3 142.0(11) . .
C178 O57 Nd3 168.4(11) . .
C178 O58 Cd10 103.8(9) . .
C180 O59 Nd3 143.9(10) . .
C180 O60 Cd10 130.3(10) . .
C182 O61 Cd11 90.5(9) . .
C182 O61 Cd10 136.4(10) . .
Cd11 O61 Cd10 132.3(5) . .
C182 O62 Cd11 95.6(8) . .
C184 O63 Cd10 127.5(9) . .
C184 O63 Cd12 90.8(8) . .
Cd10 O63 Cd12 135.2(4) . .
C184 O64 Cd12 101.4(7) . .
C184 O64 Nd4 139.2(8) . .
Cd12 O64 Nd4 103.6(4) . .
C188 O65 Cd11 86.2(9) . .
C188 O66 Cd11 96.1(10) . .
C186 O67 Cd12 125.1(11) . .
C186 O67 Cd11 133.6(11) . .
Cd12 O67 Cd11 101.4(4) . .
C186 O68 Nd4 145.2(11) . .
O1 C1 H1A 109.5 . .
O1 C1 H1B 109.5 . .
H1A C1 H1B 109.5 . .
O1 C1 H1C 109.5 . .
H1A C1 H1C 109.5 . .
H1B C1 H1C 109.5 . .
O1 C2 C3 126.5(12) . .
O1 C2 C7 113.4(13) . .
C3 C2 C7 120.0(14) . .
C4 C3 C2 117.9(13) . .
C4 C3 H3A 121.1 . .
C2 C3 H3A 121.1 . .
C3 C4 C5 123.1(14) . .
C3 C4 H4A 118.4 . .
C5 C4 H4A 118.4 . .
C4 C5 C6 119.4(15) . .
C4 C5 H5A 120.3 . .
C6 C5 H5A 120.3 . .
C7 C6 C5 120.2(15) . .
C7 C6 C8 124.7(14) . .
C5 C6 C8 115.2(14) . .
O2 C7 C6 127.3(15) . .
O2 C7 C2 112.9(14) . .
C6 C7 C2 118.7(15) . .
N1 C8 C6 125.5(14) . .
N1 C8 H8A 117.3 . .
C6 C8 H8A 117.3 . .
C10 C9 N1 108.4(12) . .
C10 C9 H9A 110.0 . .
N1 C9 H9A 110.0 . .
C10 C9 H9B 110.0 . .
N1 C9 H9B 110.0 . .
H9A C9 H9B 108.4 . .
C9 C10 C11 111.0(12) . .
C9 C10 H10A 109.4 . .
C11 C10 H10A 109.4 . .
C9 C10 H10B 109.4 . .
C11 C10 H10B 109.4 . .
H10A C10 H10B 108.0 . .
C10 C11 C12 113.9(12) . .
C10 C11 H11A 108.8 . .
C12 C11 H11A 108.8 . .
C10 C11 H11B 108.8 . .
C12 C11 H11B 108.8 . .
H11A C11 H11B 107.7 . .
C13 C12 C11 112.1(12) . .
C13 C12 H12A 109.2 . .
C11 C12 H12A 109.2 . .
C13 C12 H12B 109.2 . .
C11 C12 H12B 109.2 . .
H12A C12 H12B 107.9 . .
C12 C13 C14 108.2(12) . .
C12 C13 H13A 110.1 . .
C14 C13 H13A 110.1 . .
C12 C13 H13B 110.1 . .
C14 C13 H13B 110.1 . .
H13A C13 H13B 108.4 . .
C15 C14 C13 109.1(11) . .
C15 C14 H14A 109.9 . .
C13 C14 H14A 109.9 . .
C15 C14 H14B 109.9 . .
C13 C14 H14B 109.9 . .
H14A C14 H14B 108.3 . .
C16 C15 C14 111.5(11) . .
C16 C15 H15A 109.3 . .
C14 C15 H15A 109.3 . .
C16 C15 H15B 109.3 . .
C14 C15 H15B 109.3 . .
H15A C15 H15B 108.0 . .
N2 C16 C15 108.1(10) . .
N2 C16 H16A 110.1 . .
C15 C16 H16A 110.1 . .
N2 C16 H16B 110.1 . .
C15 C16 H16B 110.1 . .
H16A C16 H16B 108.4 . .
N2 C17 C18 127.4(14) . .
N2 C17 H17A 116.3 . .
C18 C17 H17A 116.3 . .
C23 C18 C19 124.5(15) . .
C23 C18 C17 118.4(14) . .
C19 C18 C17 116.8(14) . .
C18 C19 C20 120.2(17) . .
C18 C19 H19A 119.9 . .
C20 C19 H19A 119.9 . .
C19 C20 C21 117.1(17) . .
C19 C20 H20A 121.5 . .
C21 C20 H20A 121.5 . .
C22 C21 C20 119.0(16) . .
C22 C21 H21A 120.5 . .
C20 C21 H21A 120.5 . .
O4 C22 C21 121.6(14) . .
O4 C22 C23 115.5(13) . .
C21 C22 C23 122.9(14) . .
O3 C23 C18 127.3(13) . .
O3 C23 C22 117.2(12) . .
C18 C23 C22 115.6(13) . .
O4 C24 H24A 109.5 . .
O4 C24 H24B 109.5 . .
H24A C24 H24B 109.5 . .
O4 C24 H24C 109.5 . .
H24A C24 H24C 109.5 . .
H24B C24 H24C 109.5 . .
O5 C25 H25A 109.5 . .
O5 C25 H25B 109.5 . .
H25A C25 H25B 109.5 . .
O5 C25 H25C 109.5 . .
H25A C25 H25C 109.5 . .
H25B C25 H25C 109.5 . .
C27 C26 O5 127.4(14) . .
C27 C26 C31 118.7(14) . .
O5 C26 C31 113.8(13) . .
C28 C27 C26 124.4(14) . .
C28 C27 H27A 117.8 . .
C26 C27 H27A 117.8 . .
C29 C28 C27 115.2(14) . .
C29 C28 H28A 122.4 . .
C27 C28 H28A 122.4 . .
C28 C29 C30 124.7(15) . .
C28 C29 H29A 117.7 . .
C30 C29 H29A 117.7 . .
C31 C30 C29 119.8(13) . .
C31 C30 C32 126.1(13) . .
C29 C30 C32 113.9(12) . .
C30 C31 O6 125.1(13) . .
C30 C31 C26 117.1(13) . .
O6 C31 C26 117.8(13) . .
N3 C32 C30 122.1(13) . .
N3 C32 H32A 118.9 . .
C30 C32 H32A 118.9 . .
N3 C33 C34 109.6(11) . .
N3 C33 H33A 109.7 . .
C34 C33 H33A 109.7 . .
N3 C33 H33B 109.7 . .
C34 C33 H33B 109.7 . .
H33A C33 H33B 108.2 . .
C33 C34 C35 112.7(11) . .
C33 C34 H34A 109.0 . .
C35 C34 H34A 109.0 . .
C33 C34 H34B 109.0 . .
C35 C34 H34B 109.0 . .
H34A C34 H34B 107.8 . .
C36 C35 C34 112.1(11) . .
C36 C35 H35A 109.2 . .
C34 C35 H35A 109.2 . .
C36 C35 H35B 109.2 . .
C34 C35 H35B 109.2 . .
H35A C35 H35B 107.9 . .
C37 C36 C35 112.7(12) . .
C37 C36 H36A 109.0 . .
C35 C36 H36A 109.0 . .
C37 C36 H36B 109.0 . .
C35 C36 H36B 109.0 . .
H36A C36 H36B 107.8 . .
C36 C37 C38 112.5(13) . .
C36 C37 H37A 109.1 . .
C38 C37 H37A 109.1 . .
C36 C37 H37B 109.1 . .
C38 C37 H37B 109.1 . .
H37A C37 H37B 107.8 . .
C39 C38 C37 112.8(12) . .
C39 C38 H38A 109.0 . .
C37 C38 H38A 109.0 . .
C39 C38 H38B 109.0 . .
C37 C38 H38B 109.0 . .
H38A C38 H38B 107.8 . .
C40 C39 C38 111.9(11) . .
C40 C39 H39A 109.2 . .
C38 C39 H39A 109.2 . .
C40 C39 H39B 109.2 . .
C38 C39 H39B 109.2 . .
H39A C39 H39B 107.9 . .
N4 C40 C39 112.2(11) . .
N4 C40 H40A 109.2 . .
C39 C40 H40A 109.2 . .
N4 C40 H40B 109.2 . .
C39 C40 H40B 109.2 . .
H40A C40 H40B 107.9 . .
N4 C41 C42 124.9(14) . .
N4 C41 H41A 117.6 . .
C42 C41 H41A 117.6 . .
C47 C42 C43 121.6(13) . .
C47 C42 C41 124.3(13) . .
C43 C42 C41 113.4(13) . .
C44 C43 C42 120.7(15) . .
C44 C43 H43B 119.6 . .
C42 C43 H43B 119.6 . .
C43 C44 C45 120.7(16) . .
C43 C44 H44A 119.6 . .
C45 C44 H44A 119.6 . .
C44 C45 C46 115.5(15) . .
C44 C45 H45A 122.3 . .
C46 C45 H45A 122.3 . .
O8 C46 C47 112.8(13) . .
O8 C46 C45 122.4(14) . .
C47 C46 C45 124.7(14) . .
O7 C47 C42 124.4(13) . .
O7 C47 C46 118.8(13) . .
C42 C47 C46 116.5(13) . .
O8 C48 H48A 109.5 . .
O8 C48 H48B 109.5 . .
H48A C48 H48B 109.5 . .
O8 C48 H48C 109.5 . .
H48A C48 H48C 109.5 . .
H48B C48 H48C 109.5 . .
O9 C49 H49A 109.5 . .
O9 C49 H49B 109.5 . .
H49A C49 H49B 109.5 . .
O9 C49 H49C 109.5 . .
H49A C49 H49C 109.5 . .
H49B C49 H49C 109.5 . .
C51 C50 C55 123.1(15) . .
C51 C50 O9 124.1(15) . .
C55 C50 O9 112.8(15) . .
C50 C51 C52 119.4(16) . .
C50 C51 H51A 120.3 . .
C52 C51 H51A 120.3 . .
C51 C52 C53 114.6(17) . .
C51 C52 H52A 122.7 . .
C53 C52 H52A 122.7 . .
C54 C53 C52 119.9(19) . .
C54 C53 H53A 120.0 . .
C52 C53 H53A 120.0 . .
C53 C54 C55 124.8(15) . .
C53 C54 C56 107.9(16) . .
C55 C54 C56 125.7(13) . .
O10 C55 C54 122.4(13) . .
O10 C55 C50 121.5(14) . .
C54 C55 C50 115.3(14) . .
N5 C56 C54 132.5(16) . .
N5 C56 H56A 113.8 . .
C54 C56 H56A 113.8 . .
C58 C57 N5 113.9(12) . .
C58 C57 H57A 108.8 . .
N5 C57 H57A 108.8 . .
C58 C57 H57B 108.8 . .
N5 C57 H57B 108.8 . .
H57A C57 H57B 107.7 . .
C57 C58 C59 114.0(13) . .
C57 C58 H58A 108.8 . .
C59 C58 H58A 108.8 . .
C57 C58 H58B 108.8 . .
C59 C58 H58B 108.8 . .
H58A C58 H58B 107.6 . .
C60 C59 C58 110.8(13) . .
C60 C59 H59A 109.5 . .
C58 C59 H59A 109.5 . .
C60 C59 H59B 109.5 . .
C58 C59 H59B 109.5 . .
H59A C59 H59B 108.1 . .
C59 C60 C61 114.7(13) . .
C59 C60 H60A 108.6 . .
C61 C60 H60A 108.6 . .
C59 C60 H60B 108.6 . .
C61 C60 H60B 108.6 . .
H60A C60 H60B 107.6 . .
C62 C61 C60 111.7(13) . .
C62 C61 H61A 109.3 . .
C60 C61 H61A 109.3 . .
C62 C61 H61B 109.3 . .
C60 C61 H61B 109.3 . .
H61A C61 H61B 107.9 . .
C61 C62 C63 118.4(14) . .
C61 C62 H62A 107.7 . .
C63 C62 H62A 107.7 . .
C61 C62 H62B 107.7 . .
C63 C62 H62B 107.7 . .
H62A C62 H62B 107.1 . .
C62 C63 C64 113.5(13) . .
C62 C63 H63A 108.9 . .
C64 C63 H63A 108.9 . .
C62 C63 H63B 108.9 . .
C64 C63 H63B 108.9 . .
H63A C63 H63B 107.7 . .
N6 C64 C63 109.2(13) . .
N6 C64 H64A 109.8 . .
C63 C64 H64A 109.8 . .
N6 C64 H64B 109.8 . .
C63 C64 H64B 109.8 . .
H64A C64 H64B 108.3 . .
N6 C65 C66 129.2(13) . .
N6 C65 H65A 115.4 . .
C66 C65 H65A 115.4 . .
C71 C66 C65 129.9(13) . .
C71 C66 C67 117.1(13) . .
C65 C66 C67 112.8(13) . .
C68 C67 C66 120.6(15) . .
C68 C67 H67A 119.7 . .
C66 C67 H67A 119.7 . .
C67 C68 C69 120.0(16) . .
C67 C68 H68A 120.0 . .
C69 C68 H68A 120.0 . .
C70 C69 C68 115.7(15) . .
C70 C69 H69A 122.1 . .
C68 C69 H69A 122.1 . .
C71 C70 C69 125.9(15) . .
C71 C70 O12 115.7(13) . .
C69 C70 O12 118.1(14) . .
O11 C71 C70 118.8(14) . .
O11 C71 C66 121.1(13) . .
C70 C71 C66 120.1(14) . .
O12 C72 H72A 109.5 . .
O12 C72 H72B 109.5 . .
H72A C72 H72B 109.5 . .
O12 C72 H72C 109.5 . .
H72A C72 H72C 109.5 . .
H72B C72 H72C 109.5 . .
O13 C73 H73A 109.5 . .
O13 C73 H73B 109.5 . .
H73A C73 H73B 109.5 . .
O13 C73 H73C 109.5 . .
H73A C73 H73C 109.5 . .
H73B C73 H73C 109.5 . .
C75 C74 C79 131.4(19) . .
C75 C74 O13 119.5(16) . .
C79 C74 O13 109.1(15) . .
C74 C75 C76 112.7(19) . .
C74 C75 H75A 123.7 . .
C76 C75 H75A 123.7 . .
C77 C76 C75 123(2) . .
C77 C76 H76A 118.7 . .
C75 C76 H76A 118.7 . .
C76 C77 C78 121.4(18) . .
C76 C77 H77A 119.3 . .
C78 C77 H77A 119.3 . .
C79 C78 C77 117.7(15) . .
C79 C78 C80 126.8(14) . .
C77 C78 C80 115.3(15) . .
O14 C79 C74 124.4(15) . .
O14 C79 C78 121.4(14) . .
C74 C79 C78 114.2(15) . .
N7 C80 C78 125.3(15) . .
N7 C80 H80A 117.3 . .
C78 C80 H80A 117.3 . .
N7 C81 C82 106.9(13) . .
N7 C81 H81A 110.3 . .
C82 C81 H81A 110.3 . .
N7 C81 H81B 110.3 . .
C82 C81 H81B 110.3 . .
H81A C81 H81B 108.6 . .
C83 C82 C81 115.9(16) . .
C83 C82 H82A 108.3 . .
C81 C82 H82A 108.3 . .
C83 C82 H82B 108.3 . .
C81 C82 H82B 108.3 . .
H82A C82 H82B 107.4 . .
C82 C83 C84 106.3(16) . .
C82 C83 H83A 110.5 . .
C84 C83 H83A 110.5 . .
C82 C83 H83B 110.5 . .
C84 C83 H83B 110.5 . .
H83A C83 H83B 108.7 . .
C85 C84 C83 100.1(16) . .
C85 C84 H84A 111.8 . .
C83 C84 H84A 111.8 . .
C85 C84 H84B 111.8 . .
C83 C84 H84B 111.8 . .
H84A C84 H84B 109.5 . .
C86 C85 C84 107.4(19) . .
C86 C85 H85A 110.2 . .
C84 C85 H85A 110.2 . .
C86 C85 H85B 110.2 . .
C84 C85 H85B 110.2 . .
H85A C85 H85B 108.5 . .
C87 C86 C85 105.8(16) . .
C87 C86 H86A 110.6 . .
C85 C86 H86A 110.6 . .
C87 C86 H86B 110.6 . .
C85 C86 H86B 110.6 . .
H86A C86 H86B 108.7 . .
C88 C87 C86 113.1(14) . .
C88 C87 H87A 109.0 . .
C86 C87 H87A 109.0 . .
C88 C87 H87B 109.0 . .
C86 C87 H87B 109.0 . .
H87A C87 H87B 107.8 . .
C87 C88 N8 108.4(12) . .
C87 C88 H88A 110.0 . .
N8 C88 H88A 110.0 . .
C87 C88 H88B 110.0 . .
N8 C88 H88B 110.0 . .
H88A C88 H88B 108.4 . .
N8 C89 C90 128.4(17) . .
N8 C89 H89A 115.8 . .
C90 C89 H89A 115.8 . .
C95 C90 C89 122.1(14) . .
C95 C90 C91 124.1(16) . .
C89 C90 C91 113.8(16) . .
C92 C91 C90 117(2) . .
C92 C91 H91A 121.4 . .
C90 C91 H91A 121.4 . .
C91 C92 C93 120(3) . .
C91 C92 H92A 119.9 . .
C93 C92 H92A 119.9 . .
C94 C93 C92 116(2) . .
C94 C93 H93A 122.0 . .
C92 C93 H93A 122.0 . .
O16 C94 C95 117.6(15) . .
O16 C94 C93 122.0(16) . .
C95 C94 C93 120.0(16) . .
C90 C95 O15 125.6(14) . .
C90 C95 C94 118.9(14) . .
O15 C95 C94 115.3(13) . .
O16 C96 H96A 109.5 . .
O16 C96 H96B 109.5 . .
H96A C96 H96B 109.5 . .
O16 C96 H96C 109.5 . .
H96A C96 H96C 109.5 . .
H96B C96 H96C 109.5 . .
O17 C97 H97A 109.5 . .
O17 C97 H97B 109.5 . .
H97A C97 H97B 109.5 . .
O17 C97 H97C 109.5 . .
H97A C97 H97C 109.5 . .
H97B C97 H97C 109.5 . .
O17 C98 C103 112.7(17) . .
O17 C98 C99 125.7(19) . .
C103 C98 C99 121.6(18) . .
C100 C99 C98 123.1(19) . .
C100 C99 H99A 118.5 . .
C98 C99 H99A 118.5 . .
C99 C100 C101 115(2) . .
C99 C100 H10C 122.3 . .
C101 C100 H10C 122.3 . .
C102 C101 C100 120(2) . .
C102 C101 H10E 119.9 . .
C100 C101 H10E 119.9 . .
C101 C102 C103 128(2) . .
C101 C102 C104 110.3(19) . .
C103 C102 C104 120.8(18) . .
O18 C103 C102 126.6(18) . .
O18 C103 C98 121.5(17) . .
C102 C103 C98 111.5(17) . .
N9 C104 C102 124.6(18) . .
N9 C104 H10F 117.7 . .
C102 C104 H10F 117.7 . .
N9 C105 C106 103.8(15) . .
N9 C105 H10G 111.0 . .
C106 C105 H10G 111.0 . .
N9 C105 H10H 111.0 . .
C106 C105 H10H 111.0 . .
H10G C105 H10H 109.0 . .
C107 C106 C105 116.2(17) . .
C107 C106 H10I 108.2 . .
C105 C106 H10I 108.2 . .
C107 C106 H10J 108.2 . .
C105 C106 H10J 108.2 . .
H10I C106 H10J 107.4 . .
C106 C107 C108 95.4(18) . .
C106 C107 H10K 112.7 . .
C108 C107 H10K 112.7 . .
C106 C107 H10L 112.7 . .
C108 C107 H10L 112.7 . .
H10K C107 H10L 110.1 . .
C107 C108 C109 89.6(19) . .
C107 C108 H10M 113.7 . .
C109 C108 H10M 113.7 . .
C107 C108 H10N 113.7 . .
C109 C108 H10N 113.7 . .
H10M C108 H10N 110.9 . .
C110 C109 C108 115(2) . .
C110 C109 H10O 108.5 . .
C108 C109 H10O 108.5 . .
C110 C109 H10P 108.5 . .
C108 C109 H10P 108.5 . .
H10O C109 H10P 107.5 . .
C111 C110 C109 112.4(18) . .
C111 C110 H11C 109.1 . .
C109 C110 H11C 109.1 . .
C111 C110 H11D 109.1 . .
C109 C110 H11D 109.1 . .
H11C C110 H11D 107.8 . .
C110 C111 C112 106.4(14) . .
C110 C111 H11E 110.4 . .
C112 C111 H11E 110.4 . .
C110 C111 H11F 110.4 . .
C112 C111 H11F 110.4 . .
H11E C111 H11F 108.6 . .
N10 C112 C111 106.0(14) . .
N10 C112 H11G 110.5 . .
C111 C112 H11G 110.5 . .
N10 C112 H11H 110.5 . .
C111 C112 H11H 110.5 . .
H11G C112 H11H 108.7 . .
N10 C113 C114 128.0(17) . .
C113 C114 C115 118.7(17) . .
C113 C114 C119 124.0(16) . .
C115 C114 C119 115.4(16) . .
C114 C115 C116 125.9(18) . .
C114 C115 H11I 117.0 . .
C116 C115 H11I 117.0 . .
C117 C116 C115 117(2) . .
C117 C116 H11J 121.3 . .
C115 C116 H11J 121.3 . .
C118 C117 C116 120(2) . .
C118 C117 H11K 120.2 . .
C116 C117 H11K 120.2 . .
C117 C118 O20 125.7(16) . .
C117 C118 C119 123.4(17) . .
O20 C118 C119 110.7(13) . .
O19 C119 C114 127.1(14) . .
O19 C119 C118 115.1(13) . .
C114 C119 C118 117.3(13) . .
O20 C120 H12C 109.5 . .
O20 C120 H12D 109.5 . .
H12C C120 H12D 109.5 . .
O20 C120 H12E 109.5 . .
H12C C120 H12E 109.5 . .
H12D C120 H12E 109.5 . .
O21 C121 H12F 109.5 . .
O21 C121 H12G 109.5 . .
H12F C121 H12G 109.5 . .
O21 C121 H12H 109.5 . .
H12F C121 H12H 109.5 . .
H12G C121 H12H 109.5 . .
C123 C122 O21 122.3(15) . .
C123 C122 C127 127.1(17) . .
O21 C122 C127 110.5(14) . .
C122 C123 C124 116.9(16) . .
C122 C123 H12I 121.5 . .
C124 C123 H12I 121.5 . .
C125 C124 C123 119.4(17) . .
C125 C124 H12J 120.3 . .
C123 C124 H12J 120.3 . .
C124 C125 C126 118.7(16) . .
C124 C125 H12K 120.7 . .
C126 C125 H12K 120.7 . .
C127 C126 C125 125.4(15) . .
C127 C126 C128 124.2(14) . .
C125 C126 C128 110.3(14) . .
O22 C127 C126 127.1(16) . .
O22 C127 C122 120.4(16) . .
C126 C127 C122 112.4(16) . .
N11 C128 C126 129.7(15) . .
N11 C128 H12L 115.1 . .
C126 C128 H12L 115.1 . .
N11 C129 C130 108.5(12) . .
N11 C129 H12M 110.0 . .
C130 C129 H12M 110.0 . .
N11 C129 H12N 110.0 . .
C130 C129 H12N 110.0 . .
H12M C129 H12N 108.4 . .
C131 C130 C129 111.2(14) . .
C131 C130 H13C 109.4 . .
C129 C130 H13C 109.4 . .
C131 C130 H13D 109.4 . .
C129 C130 H13D 109.4 . .
H13C C130 H13D 108.0 . .
C132 C131 C130 113.9(16) . .
C132 C131 H13E 108.8 . .
C130 C131 H13E 108.8 . .
C132 C131 H13F 108.8 . .
C130 C131 H13F 108.8 . .
H13E C131 H13F 107.7 . .
C131 C132 C133 107.3(14) . .
C131 C132 H13G 110.2 . .
C133 C132 H13G 110.2 . .
C131 C132 H13H 110.2 . .
C133 C132 H13H 110.2 . .
H13G C132 H13H 108.5 . .
C134 C133 C132 113.0(14) . .
C134 C133 H13I 109.0 . .
C132 C133 H13I 109.0 . .
C134 C133 H13J 109.0 . .
C132 C133 H13J 109.0 . .
H13I C133 H13J 107.8 . .
C133 C134 C135 110.0(15) . .
C133 C134 H13K 109.7 . .
C135 C134 H13K 109.7 . .
C133 C134 H13L 109.7 . .
C135 C134 H13L 109.7 . .
H13K C134 H13L 108.2 . .
C136 C135 C134 112.6(14) . .
C136 C135 H13M 109.1 . .
C134 C135 H13M 109.1 . .
C136 C135 H13N 109.1 . .
C134 C135 H13N 109.1 . .
H13M C135 H13N 107.8 . .
N12 C136 C135 112.3(13) . .
N12 C136 H13O 109.1 . .
C135 C136 H13O 109.1 . .
N12 C136 H13P 109.1 . .
C135 C136 H13P 109.1 . .
H13O C136 H13P 107.9 . .
N12 C137 C138 130.8(16) . .
N12 C137 H13Q 114.6 . .
C138 C137 H13Q 114.6 . .
C143 C138 C139 123.6(18) . .
C143 C138 C137 122.7(15) . .
C139 C138 C137 112.4(17) . .
C140 C139 C138 114.3(17) . .
C140 C139 H13R 122.9 . .
C138 C139 H13R 122.9 . .
C141 C140 C139 119.5(18) . .
C141 C140 H14C 120.2 . .
C139 C140 H14C 120.2 . .
C140 C141 C142 123.9(18) . .
C140 C141 H14D 118.0 . .
C142 C141 H14D 118.0 . .
C141 C142 O24 122.7(16) . .
C141 C142 C143 123.1(17) . .
O24 C142 C143 113.5(14) . .
O23 C143 C138 124.8(15) . .
O23 C143 C142 120.2(15) . .
C138 C143 C142 113.6(15) . .
O24 C144 H14E 109.5 . .
O24 C144 H14F 109.5 . .
H14E C144 H14F 109.5 . .
O24 C144 H14G 109.5 . .
H14E C144 H14G 109.5 . .
H14F C144 H14G 109.5 . .
C146 C145 H14H 109.5 . .
C146 C145 H14I 109.5 . .
H14H C145 H14I 109.5 . .
C146 C145 H14J 109.5 . .
H14H C145 H14J 109.5 . .
H14I C145 H14J 109.5 . .
O26 C146 O25 117.0(17) . .
O26 C146 C145 125.5(17) . .
O25 C146 C145 116.9(17) . .
O26 C146 Cd1 60.9(9) . .
O25 C146 Cd1 56.0(10) . .
C145 C146 Cd1 170.3(13) . .
C148 C147 H14K 109.5 . .
C148 C147 H14L 109.5 . .
H14K C147 H14L 109.5 . .
C148 C147 H14M 109.5 . .
H14K C147 H14M 109.5 . .
H14L C147 H14M 109.5 . .
O28 C148 O27 126.7(15) . .
O28 C148 C147 115.0(16) . .
O27 C148 C147 118.1(15) . .
C150 C149 H14N 109.5 . .
C150 C149 H14O 109.5 . .
H14N C149 H14O 109.5 . .
C150 C149 H14P 109.5 . .
H14N C149 H14P 109.5 . .
H14O C149 H14P 109.5 . .
O29 C150 O30 122.5(14) . .
O29 C150 C149 122.4(14) . .
O30 C150 C149 115.1(14) . .
C152 C151 H15C 109.5 . .
C152 C151 H15D 109.5 . .
H15C C151 H15D 109.5 . .
C152 C151 H15E 109.5 . .
H15C C151 H15E 109.5 . .
H15D C151 H15E 109.5 . .
O32 C152 O31 128.0(14) . .
O32 C152 C151 120.2(13) . .
O31 C152 C151 111.8(14) . .
C154 C153 H15F 109.5 . .
C154 C153 H15G 109.5 . .
H15F C153 H15G 109.5 . .
C154 C153 H15H 109.5 . .
H15F C153 H15H 109.5 . .
H15G C153 H15H 109.5 . .
O34 C154 O33 118.0(13) . .
O34 C154 C153 120.7(14) . .
O33 C154 C153 121.3(12) . .
C156 C155 H15I 109.5 . .
C156 C155 H15J 109.5 . .
H15I C155 H15J 109.5 . .
C156 C155 H15K 109.5 . .
H15I C155 H15K 109.5 . .
H15J C155 H15K 109.5 . .
O36 C156 O35 126.4(17) . .
O36 C156 C155 121.5(19) . .
O35 C156 C155 111.5(19) . .
O36 C156 Cd4 60.6(9) . .
O35 C156 Cd4 65.8(10) . .
C155 C156 Cd4 172.2(15) . .
C158 C157 H15L 109.5 . .
C158 C157 H15M 109.5 . .
H15L C157 H15M 109.5 . .
C158 C157 H15N 109.5 . .
H15L C157 H15N 109.5 . .
H15M C157 H15N 109.5 . .
O38 C158 O37 126.3(15) . .
O38 C158 C157 121.0(15) . .
O37 C158 C157 112.7(16) . .
O38 C158 Cd4 65.5(8) . .
O37 C158 Cd4 60.9(8) . .
C157 C158 Cd4 173.4(13) . .
C160 C159 H15O 109.5 . .
C160 C159 H15P 109.5 . .
H15O C159 H15P 109.5 . .
C160 C159 H15Q 109.5 . .
H15O C159 H15Q 109.5 . .
H15P C159 H15Q 109.5 . .
O39 C160 O40 122.5(18) . .
O39 C160 C159 120.7(17) . .
O40 C160 C159 116.8(17) . .
C162 C161 H16C 109.5 . .
C162 C161 H16D 109.5 . .
H16C C161 H16D 109.5 . .
C162 C161 H16E 109.5 . .
H16C C161 H16E 109.5 . .
H16D C161 H16E 109.5 . .
O42 C162 O41 130.1(15) . .
O42 C162 C161 120.1(15) . .
O41 C162 C161 109.8(14) . .
C164 C163 H16F 109.5 . .
C164 C163 H16G 109.5 . .
H16F C163 H16G 109.5 . .
C164 C163 H16H 109.5 . .
H16F C163 H16H 109.5 . .
H16G C163 H16H 109.5 . .
O43 C164 O44 117.7(12) 14_545 .
O43 C164 C163 123.1(13) 14_545 .
O44 C164 C163 119.2(12) . .
C166 C165 H16J 109.5 . .
C166 C165 H16K 109.5 . .
H16J C165 H16K 109.5 . .
C166 C165 H16L 109.5 . .
H16J C165 H16L 109.5 . .
H16K C165 H16L 109.5 . .
O46 C166 O45 117.9(18) . .
O46 C166 C165 121.0(19) . .
O45 C166 C165 117.9(19) . .
C168 C167 H16M 109.5 . .
C168 C167 H16N 109.5 . .
H16M C167 H16N 109.5 . .
C168 C167 H16O 109.5 . .
H16M C167 H16O 109.5 . .
H16N C167 H16O 109.5 . .
O47 C168 O48 131.0(16) . .
O47 C168 C167 116.7(16) . .
O48 C168 C167 112.3(15) . .
C170 C169 H16P 109.5 . .
C170 C169 H16Q 109.5 . .
H16P C169 H16Q 109.5 . .
C170 C169 H16R 109.5 . .
H16P C169 H16R 109.5 . .
H16Q C169 H16R 109.5 . .
O52 C170 O51 122.2(17) . .
O52 C170 C169 117.5(16) . .
O51 C170 C169 120.2(17) . .
C172 C171 H17B 109.5 . .
C172 C171 H17C 109.5 . .
H17B C171 H17C 109.5 . .
C172 C171 H17D 109.5 . .
H17B C171 H17D 109.5 . .
H17C C171 H17D 109.5 . .
O49 C172 O50 120.3(16) . .
O49 C172 C171 122.3(16) . .
O50 C172 C171 117.5(16) . .
O49 C172 Cd8 57.2(10) . .
O50 C172 Cd8 63.2(8) . .
C171 C172 Cd8 175.6(13) . .
C174 C173 H17E 109.5 . .
C174 C173 H17F 109.5 . .
H17E C173 H17F 109.5 . .
C174 C173 H17G 109.5 . .
H17E C173 H17G 109.5 . .
H17F C173 H17G 109.5 . .
O53 C174 O54 119.6(14) . .
O53 C174 C173 124.1(15) . .
O54 C174 C173 115.4(14) . .
C176 C175 H17H 109.5 . .
C176 C175 H17I 109.5 . .
H17H C175 H17I 109.5 . .
C176 C175 H17J 109.5 . .
H17H C175 H17J 109.5 . .
H17I C175 H17J 109.5 . .
O56 C176 O55 125.9(14) . .
O56 C176 C175 118.6(16) . .
O55 C176 C175 115.4(15) . .
C178 C177 H17K 109.5 . .
C178 C177 H17L 109.5 . .
H17K C177 H17L 109.5 . .
C178 C177 H17M 109.5 . .
H17K C177 H17M 109.5 . .
H17L C177 H17M 109.5 . .
O57 C178 O58 124.7(15) . .
O57 C178 C177 119.3(16) . .
O58 C178 C177 115.6(14) . .
C180 C179 H17N 109.5 . .
C180 C179 H17O 109.5 . .
H17N C179 H17O 109.5 . .
C180 C179 H17P 109.5 . .
H17N C179 H17P 109.5 . .
H17O C179 H17P 109.5 . .
O60 C180 O59 124.3(14) . .
O60 C180 C179 115.7(14) . .
O59 C180 C179 119.7(13) . .
C182 C181 H18A 109.5 . .
C182 C181 H18B 109.5 . .
H18A C181 H18B 109.5 . .
C182 C181 H18C 109.5 . .
H18A C181 H18C 109.5 . .
H18B C181 H18C 109.5 . .
O61 C182 O62 119.0(13) . .
O61 C182 C181 120.8(15) . .
O62 C182 C181 120.2(13) . .
O61 C182 Cd11 62.5(7) . .
O62 C182 Cd11 56.6(7) . .
C181 C182 Cd11 176.4(12) . .
C184 C183 H18D 109.5 . .
C184 C183 H18E 109.5 . .
H18D C183 H18E 109.5 . .
C184 C183 H18F 109.5 . .
H18D C183 H18F 109.5 . .
H18E C183 H18F 109.5 . .
O63 C184 O64 114.9(12) . .
O63 C184 C183 126.4(12) . .
O64 C184 C183 118.3(12) . .
C186 C185 H18G 109.5 . .
C186 C185 H18H 109.5 . .
H18G C185 H18H 109.5 . .
C186 C185 H18I 109.5 . .
H18G C185 H18I 109.5 . .
H18H C185 H18I 109.5 . .
O67 C186 O68 125.1(16) . .
O67 C186 C185 118.8(15) . .
O68 C186 C185 115.6(16) . .
C188 C187 H18J 109.5 . .
C188 C187 H18K 109.5 . .
H18J C187 H18K 109.5 . .
C188 C187 H18L 109.5 . .
H18J C187 H18L 109.5 . .
H18K C187 H18L 109.5 . .
O66 C188 O65 123.1(15) . .
O66 C188 C187 122.5(15) . .
O65 C188 C187 114.2(14) . .
O66 C188 Cd11 57.1(8) . .
O65 C188 Cd11 66.0(8) . .
C187 C188 Cd11 178.0(12) . .

loop_
_geom_bond_atom_site_label_1
_geom_bond_atom_site_label_2
_geom_bond_distance
_geom_bond_site_symmetry_2
Nd1 O2 2.225(9) .
Nd1 O30 2.239(10) .
Nd1 O6 2.279(9) .
Nd1 O33 2.319(9) .
Nd1 O28 2.332(10) .
Nd1 O31 2.332(10) .
Nd1 N3 2.510(12) .
Nd1 O1 2.528(10) .
Nd1 Cd3 3.6448(15) .
Nd2 O42 2.256(11) .
Nd2 O45 2.261(11) .
Nd2 O18 2.264(10) .
Nd2 O14 2.270(10) .
Nd2 O40 2.316(12) .
Nd2 O44 2.344(10) .
Nd2 N9 2.526(14) .
Nd2 O13 2.559(10) .
Nd2 Cd6 3.6511(14) .
Nd2 Cd5 3.7991(13) .
Nd3 O59 2.207(10) .
Nd3 O19 2.244(10) .
Nd3 O15 2.263(10) .
Nd3 O57 2.286(10) .
Nd3 O56 2.334(10) .
Nd3 O54 2.363(11) .
Nd3 N8 2.480(13) .
Nd3 O20 2.508(10) .
Nd3 Cd9 3.6339(15) .
Nd3 Cd10 3.7932(14) .
Nd4 O47 2.239(9) 14_545
Nd4 O7 2.265(10) 14_545
Nd4 O52 2.290(11) 14_545
Nd4 O3 2.292(10) 14_545
Nd4 O68 2.324(10) .
Nd4 O64 2.340(9) .
Nd4 N2 2.520(12) 14_545
Nd4 O8 2.590(10) 14_545
Nd4 Cd12 3.6489(13) .
Cd1 O22 2.246(10) 14_545
Cd1 O25 2.296(13) .
Cd1 O46 2.313(11) 14_545
Cd1 O26 2.408(10) .
Cd1 O21 2.409(11) 14_545
Cd1 Cl1 2.450(5) .
Cd1 C146 2.753(19) .
Cd2 O27 2.216(9) .
Cd2 O2 2.292(8) .
Cd2 N1 2.293(11) .
Cd2 O29 2.316(10) .
Cd2 O43 2.382(9) .
Cd2 O26 2.434(10) .
Cd3 O6 2.231(9) .
Cd3 O10 2.238(10) .
Cd3 O32 2.262(9) .
Cd3 N5 2.295(13) .
Cd3 O33 2.322(9) .
Cd3 O5 2.548(10) .
Cd3 O34 2.599(9) .
Cd4 O32 2.277(10) .
Cd4 O10 2.291(9) .
Cd4 O37 2.360(10) .
Cd4 O36 2.381(12) .
Cd4 O9 2.461(12) .
Cd4 O38 2.461(9) .
Cd4 O35 2.494(15) .
Cd4 C158 2.701(16) .
Cd4 C156 2.728(16) .
Cd5 O14 2.264(10) .
Cd5 O39 2.284(11) .
Cd5 O41 2.295(10) .
Cd5 N7 2.338(13) .
Cd5 O34 2.364(9) .
Cd5 O38 2.400(10) .
Cd6 O22 2.219(10) .
Cd6 O46 2.269(10) .
Cd6 N11 2.275(13) .
Cd6 O44 2.303(9) .
Cd6 O18 2.323(10) .
Cd6 O17 2.519(12) .
Cd6 O43 2.614(10) 14_545
Cd7 O51 2.234(11) .
Cd7 O7 2.303(10) .
Cd7 O48 2.314(10) .
Cd7 N4 2.333(12) .
Cd7 O53 2.352(10) .
Cd7 O50 2.415(11) .
Cd8 O55 2.272(10) .
Cd8 O11 2.276(10) .
Cd8 O49 2.293(12) .
Cd8 O12 2.405(11) .
Cd8 O50 2.424(10) .
Cd8 Cl2 2.458(7) .
Cd8 C172 2.712(18) .
Cd9 O11 2.227(10) .
Cd9 O55 2.265(10) .
Cd9 O15 2.289(10) .
Cd9 N6 2.295(11) .
Cd9 O54 2.315(9) .
Cd9 O16 2.530(10) .
Cd9 O53 2.642(9) .
Cd10 O58 2.282(10) .
Cd10 N10 2.286(13) .
Cd10 O19 2.312(10) .
Cd10 O60 2.337(10) .
Cd10 O63 2.369(9) .
Cd10 O61 2.457(10) .
Cd11 O23 2.275(10) .
Cd11 O62 2.292(9) .
Cd11 O66 2.300(10) .
Cd11 O67 2.334(9) .
Cd11 O61 2.424(10) .
Cd11 O65 2.494(10) .
Cd11 O24 2.508(9) .
Cd11 C188 2.723(15) .
Cd11 C182 2.732(14) .
Cd12 O23 2.248(9) .
Cd12 N12 2.273(13) .
Cd12 O67 2.277(10) .
Cd12 O64 2.303(9) .
Cd12 O3 2.324(10) 14_545
Cd12 O4 2.547(10) 14_545
Cd12 O63 2.591(9) .
N1 C8 1.279(15) .
N1 C9 1.532(16) .
N2 C17 1.305(16) .
N2 C16 1.471(15) .
N2 Nd4 2.519(12) 14_545
N3 C32 1.346(16) .
N3 C33 1.474(16) .
N4 C41 1.325(18) .
N4 C40 1.456(16) .
N5 C56 1.287(17) .
N5 C57 1.514(17) .
N6 C65 1.239(15) .
N6 C64 1.482(17) .
N7 C80 1.251(17) .
N7 C81 1.466(17) .
N8 C89 1.282(19) .
N8 C88 1.552(18) .
N9 C104 1.333(19) .
N9 C105 1.467(19) .
N10 C113 1.319(18) .
N10 C112 1.479(18) .
N11 C128 1.264(18) .
N11 C129 1.494(18) .
N12 C137 1.193(16) .
N12 C136 1.504(18) .
O1 C2 1.396(16) .
O1 C1 1.446(15) .
O2 C7 1.368(17) .
O3 C23 1.286(14) .
O3 Nd4 2.291(10) 14_545
O3 Cd12 2.324(10) 14_545
O4 C22 1.377(16) .
O4 C24 1.446(16) .
O4 Cd12 2.548(10) 14_545
O5 C26 1.387(17) .
O5 C25 1.435(16) .
O6 C31 1.372(15) .
O7 C47 1.286(15) .
O7 Nd4 2.266(10) 14_545
O8 C46 1.371(16) .
O8 C48 1.397(15) .
O8 Nd4 2.590(10) 14_545
O9 C50 1.414(18) .
O9 C49 1.443(16) .
O10 C55 1.324(15) .
O11 C71 1.282(16) .
O12 C70 1.412(16) .
O12 C72 1.448(15) .
O13 C73 1.411(18) .
O13 C74 1.46(2) .
O14 C79 1.317(16) .
O15 C95 1.354(14) .
O16 C94 1.363(18) .
O16 C96 1.453(17) .
O17 C98 1.34(2) .
O17 C97 1.50(2) .
O18 C103 1.246(17) .
O19 C119 1.311(15) .
O20 C118 1.441(18) .
O20 C120 1.504(19) .
O21 C122 1.433(18) .
O21 C121 1.469(16) .
O21 Cd1 2.409(11) 14_545
O22 C127 1.291(18) .
O22 Cd1 2.246(10) 14_545
O23 C143 1.257(16) .
O24 C142 1.374(17) .
O24 C144 1.399(16) .
O25 C146 1.297(19) .
O26 C146 1.254(18) .
O27 C148 1.251(18) .
O28 C148 1.212(18) .
O29 C150 1.219(16) .
O30 C150 1.304(15) .
O31 C152 1.280(15) .
O32 C152 1.227(16) .
O33 C154 1.308(16) .
O34 C154 1.241(14) .
O35 C156 1.28(2) .
O36 C156 1.194(18) .
O37 C158 1.290(17) .
O38 C158 1.233(17) .
O39 C160 1.23(2) .
O40 C160 1.268(19) .
O41 C162 1.309(18) .
O42 C162 1.192(17) .
O43 C164 1.220(14) 14_545
O43 Cd6 2.614(10) 14_545
O44 C164 1.291(15) .
O45 C166 1.31(2) .
O46 C166 1.27(2) .
O46 Cd1 2.313(11) 14_545
O47 C168 1.227(17) .
O47 Nd4 2.239(9) 14_545
O48 C168 1.280(18) .
O49 C172 1.224(19) .
O50 C172 1.354(18) .
O51 C170 1.261(19) .
O52 C170 1.260(19) .
O52 Nd4 2.290(11) 14_545
O53 C174 1.254(16) .
O54 C174 1.273(15) .
O55 C176 1.318(17) .
O56 C176 1.228(17) .
O57 C178 1.213(17) .
O58 C178 1.300(18) .
O59 C180 1.315(17) .
O60 C180 1.274(16) .
O61 C182 1.238(14) .
O62 C182 1.281(15) .
O63 C184 1.235(14) .
O64 C184 1.342(14) .
O65 C188 1.269(17) .
O66 C188 1.236(16) .
O67 C186 1.201(18) .
O68 C186 1.284(18) .
C1 H1A 0.9600 .
C1 H1B 0.9600 .
C1 H1C 0.9600 .
C2 C3 1.418(18) .
C2 C7 1.45(2) .
C3 C4 1.371(18) .
C3 H3A 0.9300 .
C4 C5 1.374(19) .
C4 H4A 0.9300 .
C5 C6 1.421(19) .
C5 H5A 0.9300 .
C6 C7 1.37(2) .
C6 C8 1.432(19) .
C8 H8A 0.9300 .
C9 C10 1.509(18) .
C9 H9A 0.9700 .
C9 H9B 0.9700 .
C10 C11 1.540(18) .
C10 H10A 0.9700 .
C10 H10B 0.9700 .
C11 C12 1.551(18) .
C11 H11A 0.9700 .
C11 H11B 0.9700 .
C12 C13 1.528(19) .
C12 H12A 0.9700 .
C12 H12B 0.9700 .
C13 C14 1.609(19) .
C13 H13A 0.9700 .
C13 H13B 0.9700 .
C14 C15 1.605(17) .
C14 H14A 0.9700 .
C14 H14B 0.9700 .
C15 C16 1.483(17) .
C15 H15A 0.9700 .
C15 H15B 0.9700 .
C16 H16A 0.9700 .
C16 H16B 0.9700 .
C17 C18 1.45(2) .
C17 H17A 0.9300 .
C18 C23 1.373(18) .
C18 C19 1.43(2) .
C19 C20 1.45(2) .
C19 H19A 0.9300 .
C20 C21 1.467(9) .
C20 H20A 0.9300 .
C21 C22 1.42(2) .
C21 H21A 0.9300 .
C22 C23 1.476(19) .
C24 H24A 0.9600 .
C24 H24B 0.9600 .
C24 H24C 0.9600 .
C25 H25A 0.9600 .
C25 H25B 0.9600 .
C25 H25C 0.9600 .
C26 C27 1.382(19) .
C26 C31 1.450(18) .
C27 C28 1.371(18) .
C27 H27A 0.9300 .
C28 C29 1.335(18) .
C28 H28A 0.9300 .
C29 C30 1.422(19) .
C29 H29A 0.9300 .
C30 C31 1.355(18) .
C30 C32 1.439(18) .
C32 H32A 0.9300 .
C33 C34 1.499(17) .
C33 H33A 0.9700 .
C33 H33B 0.9700 .
C34 C35 1.582(9) .
C34 H34A 0.9700 .
C34 H34B 0.9700 .
C35 C36 1.550(18) .
C35 H35A 0.9700 .
C35 H35B 0.9700 .
C36 C37 1.481(18) .
C36 H36A 0.9700 .
C36 H36B 0.9700 .
C37 C38 1.570(19) .
C37 H37A 0.9700 .
C37 H37B 0.9700 .
C38 C39 1.525(17) .
C38 H38A 0.9700 .
C38 H38B 0.9700 .
C39 C40 1.514(17) .
C39 H39A 0.9700 .
C39 H39B 0.9700 .
C40 H40A 0.9700 .
C40 H40B 0.9700 .
C41 C42 1.444(19) .
C41 H41A 0.9300 .
C42 C47 1.407(18) .
C42 C43 1.441(19) .
C43 C44 1.42(2) .
C43 H43B 0.9300 .
C44 C45 1.43(2) .
C44 H44A 0.9300 .
C45 C46 1.47(2) .
C45 H45A 0.9300 .
C46 C47 1.425(19) .
C48 H48A 0.9600 .
C48 H48B 0.9600 .
C48 H48C 0.9600 .
C49 H49A 0.9600 .
C49 H49B 0.9600 .
C49 H49C 0.9600 .
C50 C51 1.38(2) .
C50 C55 1.395(19) .
C51 C52 1.43(2) .
C51 H51A 0.9300 .
C52 C53 1.47(2) .
C52 H52A 0.9300 .
C53 C54 1.30(2) .
C53 H53A 0.9300 .
C54 C55 1.352(17) .
C54 C56 1.465(9) .
C56 H56A 0.9300 .
C57 C58 1.507(19) .
C57 H57A 0.9700 .
C57 H57B 0.9700 .
C58 C59 1.54(2) .
C58 H58A 0.9700 .
C58 H58B 0.9700 .
C59 C60 1.477(19) .
C59 H59A 0.9700 .
C59 H59B 0.9700 .
C60 C61 1.560(19) .
C60 H60A 0.9700 .
C60 H60B 0.9700 .
C61 C62 1.460(19) .
C61 H61A 0.9700 .
C61 H61B 0.9700 .
C62 C63 1.546(18) .
C62 H62A 0.9700 .
C62 H62B 0.9700 .
C63 C64 1.549(19) .
C63 H63A 0.9700 .
C63 H63B 0.9700 .
C64 H64A 0.9700 .
C64 H64B 0.9700 .
C65 C66 1.430(17) .
C65 H65A 0.9300 .
C66 C71 1.418(18) .
C66 C67 1.45(2) .
C67 C68 1.43(2) .
C67 H67A 0.9300 .
C68 C69 1.44(2) .
C68 H68A 0.9300 .
C69 C70 1.390(19) .
C69 H69A 0.9300 .
C70 C71 1.367(19) .
C72 H72A 0.9600 .
C72 H72B 0.9600 .
C72 H72C 0.9600 .
C73 H73A 0.9600 .
C73 H73B 0.9600 .
C73 H73C 0.9600 .
C74 C75 1.33(2) .
C74 C79 1.37(2) .
C75 C76 1.460(10) .
C75 H75A 0.9300 .
C76 C77 1.31(2) .
C76 H76A 0.9300 .
C77 C78 1.46(2) .
C77 H77A 0.9300 .
C78 C79 1.44(2) .
C78 C80 1.48(2) .
C80 H80A 0.9300 .
C81 C82 1.54(2) .
C81 H81A 0.9700 .
C81 H81B 0.9700 .
C82 C83 1.526(10) .
C82 H82A 0.9700 .
C82 H82B 0.9700 .
C83 C84 1.565(10) .
C83 H83A 0.9700 .
C83 H83B 0.9700 .
C84 C85 1.534(10) .
C84 H84A 0.9700 .
C84 H84B 0.9700 .
C85 C86 1.53(3) .
C85 H85A 0.9700 .
C85 H85B 0.9700 .
C86 C87 1.50(2) .
C86 H86A 0.9700 .
C86 H86B 0.9700 .
C87 C88 1.444(19) .
C87 H87A 0.9700 .
C87 H87B 0.9700 .
C88 H88A 0.9700 .
C88 H88B 0.9700 .
C89 C90 1.47(2) .
C89 H89A 0.9300 .
C90 C95 1.287(19) .
C90 C91 1.468(9) .
C91 C92 1.33(3) .
C91 H91A 0.9300 .
C92 C93 1.459(10) .
C92 H92A 0.9300 .
C93 C94 1.43(2) .
C93 H93A 0.9300 .
C94 C95 1.42(2) .
C96 H96A 0.9600 .
C96 H96B 0.9600 .
C96 H96C 0.9600 .
C97 H97A 0.9600 .
C97 H97B 0.9600 .
C97 H97C 0.9600 .
C98 C103 1.45(2) .
C98 C99 1.52(2) .
C99 C100 1.36(3) .
C99 H99A 0.9300 .
C100 C101 1.49(3) .
C100 H10C 0.9300 .
C101 C102 1.39(2) .
C101 H10E 0.9300 .
C102 C103 1.43(2) .
C102 C104 1.44(2) .
C104 H10F 0.9300 .
C105 C106 1.56(2) .
C105 H10G 0.9700 .
C105 H10H 0.9700 .
C106 C107 1.533(10) .
C106 H10I 0.9700 .
C106 H10J 0.9700 .
C107 C108 1.566(10) .
C107 H10K 0.9700 .
C107 H10L 0.9700 .
C108 C109 1.60(3) .
C108 H10M 0.9700 .
C108 H10N 0.9700 .
C109 C110 1.566(10) .
C109 H10O 0.9700 .
C109 H10P 0.9700 .
C110 C111 1.53(2) .
C110 H11C 0.9700 .
C110 H11D 0.9700 .
C111 C112 1.61(2) .
C111 H11E 0.9700 .
C111 H11F 0.9700 .
C112 H11G 0.9700 .
C112 H11H 0.9700 .
C113 C114 1.36(2) .
C114 C115 1.39(2) .
C114 C119 1.41(2) .
C115 C116 1.41(2) .
C115 H11I 0.9300 .
C116 C117 1.37(2) .
C116 H11J 0.9300 .
C117 C118 1.34(2) .
C117 H11K 0.9300 .
C118 C119 1.462(19) .
C120 H12C 0.9600 .
C120 H12D 0.9600 .
C120 H12E 0.9600 .
C121 H12F 0.9600 .
C121 H12G 0.9600 .
C121 H12H 0.9600 .
C122 C123 1.37(2) .
C122 C127 1.46(2) .
C123 C124 1.46(2) .
C123 H12I 0.9300 .
C124 C125 1.39(2) .
C124 H12J 0.9300 .
C125 C126 1.46(2) .
C125 H12K 0.9300 .
C126 C127 1.36(2) .
C126 C128 1.50(2) .
C128 H12L 0.9300 .
C129 C130 1.60(2) .
C129 H12M 0.9700 .
C129 H12N 0.9700 .
C130 C131 1.52(2) .
C130 H13C 0.9700 .
C130 H13D 0.9700 .
C131 C132 1.51(2) .
C131 H13E 0.9700 .
C131 H13F 0.9700 .
C132 C133 1.61(2) .
C132 H13G 0.9700 .
C132 H13H 0.9700 .
C133 C134 1.50(2) .
C133 H13I 0.9700 .
C133 H13J 0.9700 .
C134 C135 1.59(2) .
C134 H13K 0.9700 .
C134 H13L 0.9700 .
C135 C136 1.527(9) .
C135 H13M 0.9700 .
C135 H13N 0.9700 .
C136 H13O 0.9700 .
C136 H13P 0.9700 .
C137 C138 1.47(2) .
C137 H13Q 0.9300 .
C138 C143 1.39(2) .
C138 C139 1.464(10) .
C139 C140 1.45(2) .
C139 H13R 0.9300 .
C140 C141 1.32(2) .
C140 H14C 0.9300 .
C141 C142 1.32(2) .
C141 H14D 0.9300 .
C142 C143 1.42(2) .
C144 H14E 0.9600 .
C144 H14F 0.9600 .
C144 H14G 0.9600 .
C145 C146 1.52(2) .
C145 H14H 0.9600 .
C145 H14I 0.9600 .
C145 H14J 0.9600 .
C147 C148 1.60(2) .
C147 H14K 0.9600 .
C147 H14L 0.9600 .
C147 H14M 0.9600 .
C149 C150 1.449(19) .
C149 H14N 0.9600 .
C149 H14O 0.9600 .
C149 H14P 0.9600 .
C151 C152 1.58(2) .
C151 H15C 0.9600 .
C151 H15D 0.9600 .
C151 H15E 0.9600 .
C153 C154 1.519(18) .
C153 H15F 0.9600 .
C153 H15G 0.9600 .
C153 H15H 0.9600 .
C155 C156 1.476(10) .
C155 H15I 0.9600 .
C155 H15J 0.9600 .
C155 H15K 0.9600 .
C157 C158 1.53(2) .
C157 H15L 0.9600 .
C157 H15M 0.9600 .
C157 H15N 0.9600 .
C159 C160 1.53(2) .
C159 H15O 0.9600 .
C159 H15P 0.9600 .
C159 H15Q 0.9600 .
C161 C162 1.54(2) .
C161 H16C 0.9600 .
C161 H16D 0.9600 .
C161 H16E 0.9600 .
C163 C164 1.523(18) .
C163 H16F 0.9600 .
C163 H16G 0.9600 .
C163 H16H 0.9600 .
C164 O43 1.221(14) 14_545
C165 C166 1.53(3) .
C165 H16J 0.9600 .
C165 H16K 0.9600 .
C165 H16L 0.9600 .
C167 C168 1.53(2) .
C167 H16M 0.9600 .
C167 H16N 0.9600 .
C167 H16O 0.9600 .
C169 C170 1.53(2) .
C169 H16P 0.9600 .
C169 H16Q 0.9600 .
C169 H16R 0.9600 .
C171 C172 1.58(2) .
C171 H17B 0.9600 .
C171 H17C 0.9600 .
C171 H17D 0.9600 .
C173 C174 1.52(2) .
C173 H17E 0.9600 .
C173 H17F 0.9600 .
C173 H17G 0.9600 .
C175 C176 1.53(2) .
C175 H17H 0.9600 .
C175 H17I 0.9600 .
C175 H17J 0.9600 .
C177 C178 1.57(2) .
C177 H17K 0.9600 .
C177 H17L 0.9600 .
C177 H17M 0.9600 .
C179 C180 1.444(18) .
C179 H17N 0.9600 .
C179 H17O 0.9600 .
C179 H17P 0.9600 .
C181 C182 1.45(2) .
C181 H18A 0.9600 .
C181 H18B 0.9600 .
C181 H18C 0.9600 .
C183 C184 1.539(18) .
C183 H18D 0.9600 .
C183 H18E 0.9600 .
C183 H18F 0.9600 .
C185 C186 1.52(2) .
C185 H18G 0.9600 .
C185 H18H 0.9600 .
C185 H18I 0.9600 .
C187 C188 1.533(19) .
C187 H18J 0.9600 .
C187 H18K 0.9600 .
C187 H18L 0.9600 .
